data_4338800
loop_
_publ_author_name
'Oishi, Masataka'
'Oshima, Masato'
'Suzuki, Hiroharu'

_publ_section_title
;
 A study on zr-ir multiple bonding active for C-h bond cleavage.
;
_journal_issue 13
_journal_name_full 'Inorganic chemistry'
_journal_page_first 6634
_journal_page_last 6654
_journal_paper_doi 10.1021/ic500258g
_journal_volume 53
_journal_year 2014
_chemical_formula_sum 'C50 H88 Br4 Ir2 N2 Si2 Zr2'
_chemical_formula_weight 1659.88
_chemical_name_systematic
; 
 ? 
;
_space_group_IT_number 2
_symmetry_cell_setting triclinic
_symmetry_space_group_name_Hall '-P 1'
_symmetry_space_group_name_H-M 'P -1'
_atom_sites_solution_hydrogens geom
_atom_sites_solution_primary direct
_atom_sites_solution_secondary difmap
_audit_creation_method SHELXL-97
_cell_angle_alpha 104.0580(11)
_cell_angle_beta 104.7320(11)
_cell_angle_gamma 91.9550(11)
_cell_formula_units_Z 2
_cell_length_a 10.6656(3)
_cell_length_b 16.2659(5)
_cell_length_c 18.2041(6)
_cell_measurement_reflns_used 110759
_cell_measurement_temperature 123(2)
_cell_measurement_theta_max 27.48
_cell_measurement_theta_min 3.01
_cell_volume 2947.34(16)
_computing_cell_refinement PROCESS-AUTO
_computing_data_collection 'PROCESS-AUTO (Rigaku, 1998)'
_computing_data_reduction 'SHELXS-97 (Sheldrick, 1990)'
_computing_molecular_graphics 'ORTEX (P.McArdle, 1995)'
_computing_publication_material SHELXL-97
_computing_structure_refinement 'SHELXL-97 (Sheldrick, 1997)'
_computing_structure_solution SHELXS-97
_diffrn_ambient_temperature 123(2)
_diffrn_detector_area_resol_mean 10
_diffrn_measured_fraction_theta_full 0.998
_diffrn_measured_fraction_theta_max 0.998
_diffrn_measurement_device_type 'Rigaku R-AXIS RAPID Imaging Plate'
_diffrn_measurement_method \w
_diffrn_radiation_monochromator graphite
_diffrn_radiation_source 'Rigaku Rotating Anode Ultrax18'
_diffrn_radiation_type MoK\a
_diffrn_radiation_wavelength 0.71069
_diffrn_reflns_av_R_equivalents 0.0714
_diffrn_reflns_av_sigmaI/netI 0.0374
_diffrn_reflns_limit_h_max 13
_diffrn_reflns_limit_h_min -13
_diffrn_reflns_limit_k_max 21
_diffrn_reflns_limit_k_min -21
_diffrn_reflns_limit_l_max 23
_diffrn_reflns_limit_l_min -23
_diffrn_reflns_number 110757
_diffrn_reflns_theta_full 27.48
_diffrn_reflns_theta_max 27.48
_diffrn_reflns_theta_min 3.01
_exptl_absorpt_coefficient_mu 7.629
_exptl_absorpt_correction_T_max 1.0000
_exptl_absorpt_correction_T_min 0.0822
_exptl_absorpt_correction_type numerical
_exptl_crystal_colour light
_exptl_crystal_density_diffrn 1.870
_exptl_crystal_density_meas ?
_exptl_crystal_density_method 'not measured'
_exptl_crystal_description platelet
_exptl_crystal_F_000 1608
_exptl_crystal_size_max 0.491
_exptl_crystal_size_mid 0.321
_exptl_crystal_size_min 0.190
_refine_diff_density_max 1.244
_refine_diff_density_min -1.274
_refine_diff_density_rms 0.108
_refine_ls_extinction_method none
_refine_ls_goodness_of_fit_ref 1.037
_refine_ls_hydrogen_treatment mixed
_refine_ls_matrix_type full
_refine_ls_number_parameters 666
_refine_ls_number_reflns 13473
_refine_ls_number_restraints 0
_refine_ls_restrained_S_all 1.037
_refine_ls_R_factor_all 0.0262
_refine_ls_R_factor_gt 0.0242
_refine_ls_shift/su_max 0.005
_refine_ls_shift/su_mean 0.000
_refine_ls_structure_factor_coef Fsqd
_refine_ls_weighting_details 'calc w=1/[\s^2^(Fo^2^)+(0.0000P)^2^+7.7174P] where P=(Fo^2^+2Fc^2^)/3'
_refine_ls_weighting_scheme calc
_refine_ls_wR_factor_gt 0.0578
_refine_ls_wR_factor_ref 0.0586
_reflns_number_gt 12685
_reflns_number_total 13473
_reflns_threshold_expression >2sigma(I)
_cod_data_source_file ic500258g_si_002.cif
_cod_data_source_block 33
_cod_depositor_comments
;
The following automatic conversions were performed:

'_symmetry_cell_setting' value 'Triclinic' changed to 'triclinic'
according to
/usr/data/users/saulius/crontab/automatic-downloads/rss-feeds/ACS/lib/dictionaries/cif_core.dic
dictionary named 'cif_core.dic' version 2.4.2 from
2011-04-26.

'_exptl_absorpt_correction_type' value 'Numerical'
changed to 'numerical' according to
/usr/data/users/saulius/crontab/automatic-downloads/rss-feeds/ACS/lib/dictionaries/cif_core.dic
dictionary named 'cif_core.dic' version 2.4.2 from 2011-04-26.

Automatic conversion script
Id: cif_fix_values 2281 2013-09-26 08:29:07Z andrius 

 Adding full bibliography for 4338782--4338806.cif.

The following automatic conversions were performed:

'_exptl_crystal_density_meas' value 'not measured' was changed to '?'
- the value is perceived as not measured.

Automatic conversion script
Id: cif_fix_values 3008 2015-01-20 13:52:24Z robertas 
;
_cod_original_cell_volume 2947.33(16)
_cod_original_sg_symbol_H-M P-1
_cod_database_code 4338800

loop_
_symmetry_equiv_pos_as_xyz
'x, y, z'
'-x, -y, -z'

loop_
_atom_site_label
_atom_site_type_symbol
_atom_site_fract_x
_atom_site_fract_y
_atom_site_fract_z
_atom_site_U_iso_or_equiv
_atom_site_adp_type
_atom_site_occupancy
_atom_site_symmetry_multiplicity
_atom_site_calc_flag
_atom_site_refinement_flags
_atom_site_disorder_assembly
_atom_site_disorder_group
Zr1 Zr 0.06546(3) 0.144092(19) 0.225065(18) 0.02035(6) Uani 1 1 d . . .
Zr2 Zr 0.33165(3) 0.347349(18) 0.777564(17) 0.01722(6) Uani 1 1 d . A .
Ir1 Ir 0.224752(11) 0.066663(7) 0.337878(7) 0.01765(3) Uani 1 1 d . . .
Ir2 Ir 0.381181(12) 0.411834(8) 0.652089(7) 0.02114(4) Uani 1 1 d . . .
Br1 Br 0.09070(4) 0.31107(2) 0.25725(3) 0.04363(10) Uani 1 1 d . . .
Br2 Br 0.34028(3) 0.16421(2) 0.28122(2) 0.02944(8) Uani 1 1 d . . .
Br3 Br 0.26618(4) 0.18287(2) 0.74512(2) 0.02951(8) Uani 1 1 d . . .
Br4 Br 0.51712(3) 0.29689(2) 0.69187(2) 0.02916(8) Uani 1 1 d . A .
Si1 Si -0.22315(10) 0.09677(7) 0.14153(7) 0.0348(2) Uani 1 1 d . . .
Si2 Si 0.16677(10) 0.41987(6) 0.88702(6) 0.0281(2) Uani 1 1 d . . .
N1 N -0.1238(3) 0.13215(18) 0.23771(18) 0.0271(6) Uani 1 1 d . . .
N2 N 0.1482(3) 0.38335(17) 0.78638(16) 0.0214(5) Uani 1 1 d . A .
C1 C -0.0837(4) 0.0829(2) 0.0965(2) 0.0315(8) Uani 1 1 d . . .
C2 C -0.0079(4) 0.1507(3) 0.0844(2) 0.0352(8) Uani 1 1 d . . .
C3 C 0.1217(4) 0.1302(3) 0.0928(2) 0.0363(9) Uani 1 1 d . . .
C4 C 0.1280(4) 0.0480(3) 0.1071(2) 0.0335(8) Uani 1 1 d . . .
C5 C 0.0028(4) 0.0189(2) 0.1098(2) 0.0319(8) Uani 1 1 d . . .
C6 C -0.0577(5) 0.2283(3) 0.0595(3) 0.0486(11) Uani 1 1 d . . .
H6A H -0.1170 0.2527 0.0902 0.050(14) Uiso 1 1 calc R . .
H6B H -0.1043 0.2118 0.0034 0.075 Uiso 1 1 calc R . .
H6C H 0.0160 0.2706 0.0687 0.075 Uiso 1 1 calc R . .
C7 C 0.2323(5) 0.1836(3) 0.0845(3) 0.0498(11) Uani 1 1 d . . .
H7A H 0.3153 0.1647 0.1089 0.060 Uiso 1 1 calc R . .
H7B H 0.2293 0.2435 0.1105 0.060 Uiso 1 1 calc R . .
H7C H 0.2245 0.1775 0.0285 0.060 Uiso 1 1 calc R . .
C8 C 0.2448(4) -0.0022(3) 0.1120(2) 0.0445(10) Uani 1 1 d . . .
H8A H 0.2310 -0.0476 0.0634 0.068(16) Uiso 1 1 calc R . .
H8B H 0.2564 -0.0274 0.1568 0.102 Uiso 1 1 calc R . .
H8C H 0.3227 0.0357 0.1191 0.102 Uiso 1 1 calc R . .
C9 C -0.0324(5) -0.0665(3) 0.1215(3) 0.0405(10) Uani 1 1 d . . .
H9A H -0.089(5) -0.101(3) 0.075(3) 0.061(15) Uiso 1 1 d . . .
H9B H 0.043(6) -0.094(3) 0.133(3) 0.069(17) Uiso 1 1 d . . .
H9C H -0.075(5) -0.060(3) 0.159(3) 0.048(14) Uiso 1 1 d . . .
C10 C -0.3323(5) 0.1746(4) 0.1052(4) 0.0638(15) Uani 1 1 d . . .
H10A H -0.2882 0.2325 0.1280 0.058(15) Uiso 1 1 calc R . .
H10B H -0.4132 0.1707 0.1208 0.069 Uiso 1 1 calc R . .
H10C H -0.3525 0.1613 0.0477 0.069 Uiso 1 1 calc R . .
C11 C -0.3335(4) -0.0044(3) 0.1172(3) 0.0542(12) Uani 1 1 d . . .
H11A H -0.2877 -0.0447 0.1438 0.071(17) Uiso 1 1 calc R . .
H11B H -0.3586 -0.0295 0.0602 0.107 Uiso 1 1 calc R . .
H11C H -0.4118 0.0084 0.1350 0.061(15) Uiso 1 1 calc R . .
C12 C -0.1732(4) 0.1484(2) 0.3093(2) 0.0334(8) Uani 1 1 d . . .
C13 C -0.1710(4) 0.0676(3) 0.3374(3) 0.0410(9) Uani 1 1 d . . .
H13A H -0.2317 0.0223 0.2973 0.042(12) Uiso 1 1 calc R . .
H13B H -0.1971 0.0785 0.3865 0.053(14) Uiso 1 1 calc R . .
H13C H -0.0827 0.0497 0.3465 0.045(12) Uiso 1 1 calc R . .
C14 C -0.0891(5) 0.2212(3) 0.3757(3) 0.0505(12) Uani 1 1 d . . .
H14A H -0.0018 0.2041 0.3938 0.076 Uiso 1 1 calc R . .
H14B H -0.1292 0.2343 0.4195 0.055(14) Uiso 1 1 calc R . .
H14C H -0.0827 0.2719 0.3561 0.061(16) Uiso 1 1 calc R . .
C15 C -0.3139(4) 0.1729(3) 0.2897(3) 0.0483(11) Uani 1 1 d . . .
H15A H -0.3432 0.1867 0.3377 0.064(16) Uiso 1 1 calc R . .
H15B H -0.3712 0.1249 0.2510 0.053(14) Uiso 1 1 calc R . .
H15C H -0.3167 0.2225 0.2680 0.080 Uiso 1 1 calc R . .
C16 C 0.2777(3) 0.0526(2) 0.45911(19) 0.0252(7) Uani 1 1 d . . .
C17 C 0.3947(3) 0.0584(2) 0.4359(2) 0.0265(7) Uani 1 1 d . . .
C18 C 0.3861(3) -0.0123(2) 0.3681(2) 0.0268(7) Uani 1 1 d . . .
C19 C 0.2649(3) -0.0625(2) 0.3499(2) 0.0252(7) Uani 1 1 d . . .
C20 C 0.1940(3) -0.0210(2) 0.40494(19) 0.0236(6) Uani 1 1 d . . .
C21 C 0.2427(5) 0.1095(3) 0.5274(2) 0.0361(9) Uani 1 1 d . . .
H21A H 0.293(5) 0.156(3) 0.544(3) 0.054 Uiso 1 1 d . . .
H21B H 0.159(5) 0.121(3) 0.514(3) 0.045(13) Uiso 1 1 d . . .
H21C H 0.246(5) 0.078(3) 0.570(3) 0.051(13) Uiso 1 1 d . . .
C22 C 0.5115(4) 0.1211(2) 0.4762(2) 0.0354(9) Uani 1 1 d . . .
H22A H 0.5331 0.1493 0.4386 0.048(13) Uiso 1 1 calc R . .
H22B H 0.5853 0.0914 0.4973 0.062(15) Uiso 1 1 calc R . .
H22C H 0.4931 0.1637 0.5194 0.041(12) Uiso 1 1 calc R . .
C23 C 0.4907(4) -0.0319(3) 0.3266(3) 0.0384(9) Uani 1 1 d . . .
H23A H 0.5424 0.0211 0.3317 0.046 Uiso 1 1 calc R . .
H23B H 0.4506 -0.0595 0.2709 0.046 Uiso 1 1 calc R . .
H23C H 0.5473 -0.0701 0.3503 0.046 Uiso 1 1 calc R . .
C24 C 0.2182(4) -0.1436(2) 0.2880(3) 0.0336(8) Uani 1 1 d . . .
H24A H 0.118(5) -0.151(3) 0.263(3) 0.050 Uiso 1 1 d . . .
H24B H 0.255(5) -0.144(3) 0.249(3) 0.050 Uiso 1 1 d . . .
H24C H 0.239(5) -0.191(3) 0.312(3) 0.053(14) Uiso 1 1 d . . .
C25 C 0.0714(4) -0.0590(2) 0.4140(2) 0.0307(8) Uani 1 1 d . . .
H25A H 0.0924 -0.0999 0.4458 0.051(13) Uiso 1 1 calc R . .
H25B H 0.0144 -0.0882 0.3621 0.076 Uiso 1 1 calc R . .
H25C H 0.0270 -0.0138 0.4402 0.039(11) Uiso 1 1 calc R . .
C26 C 0.3470(3) 0.4139(2) 0.91427(19) 0.0255(7) Uani 1 1 d . A .
C27 C 0.4097(3) 0.3377(2) 0.91712(19) 0.0262(7) Uani 1 1 d . . .
C28 C 0.5275(3) 0.3454(2) 0.8954(2) 0.0291(7) Uani 1 1 d . A .
C29 C 0.5411(3) 0.4266(2) 0.8815(2) 0.0295(7) Uani 1 1 d . . .
C30 C 0.4306(3) 0.4684(2) 0.89260(19) 0.0272(7) Uani 1 1 d . A .
C31 C 0.3683(4) 0.2644(2) 0.9456(2) 0.0365(9) Uani 1 1 d . A .
H31A H 0.3965 0.2792 1.0032 0.064(16) Uiso 1 1 calc R . .
H31B H 0.4082 0.2138 0.9245 0.066(16) Uiso 1 1 calc R . .
H31C H 0.2732 0.2525 0.9277 0.100 Uiso 1 1 calc R . .
C32 C 0.6241(4) 0.2801(3) 0.8934(2) 0.0436(10) Uani 1 1 d . . .
H32A H 0.6815 0.2908 0.8617 0.057(15) Uiso 1 1 calc R A .
H32B H 0.5773 0.2230 0.8702 0.085 Uiso 1 1 calc R . .
H32C H 0.6763 0.2840 0.9471 0.085 Uiso 1 1 calc R . .
C33 C 0.6571(4) 0.4643(3) 0.8632(2) 0.0410(10) Uani 1 1 d . A .
H33A H 0.6274 0.4853 0.8162 0.069(17) Uiso 1 1 calc R . .
H33B H 0.7161 0.4205 0.8537 0.104 Uiso 1 1 calc R . .
H33C H 0.7031 0.5116 0.9078 0.104 Uiso 1 1 calc R . .
C34 C 0.4103(5) 0.5582(2) 0.8857(2) 0.0369(9) Uani 1 1 d . . .
H34A H 0.479(5) 0.584(3) 0.866(3) 0.055 Uiso 1 1 d . . .
H34B H 0.412(5) 0.597(3) 0.932(3) 0.053(14) Uiso 1 1 d . . .
H34C H 0.333(5) 0.562(3) 0.851(3) 0.046(13) Uiso 1 1 d . . .
C35 C 0.0810(4) 0.3502(3) 0.9311(3) 0.0467(11) Uani 1 1 d . A .
H35A H 0.0736 0.2907 0.9006 0.043(12) Uiso 1 1 calc R . .
H35B H -0.0063 0.3677 0.9301 0.064(16) Uiso 1 1 calc R . .
H35C H 0.1307 0.3556 0.9856 0.062(16) Uiso 1 1 calc R . .
C36 C 0.1219(5) 0.5299(3) 0.9227(3) 0.0492(11) Uani 1 1 d . A .
H36A H 0.1267 0.5628 0.8848 0.074 Uiso 1 1 calc R . .
H36B H 0.1825 0.5580 0.9739 0.070(17) Uiso 1 1 calc R . .
H36C H 0.0329 0.5265 0.9282 0.105 Uiso 1 1 calc R . .
C37 C 0.0229(3) 0.3807(2) 0.7259(2) 0.0285(7) Uani 1 1 d . . .
C38 C 0.0023(4) 0.3016(3) 0.6569(2) 0.0371(9) Uani 1 1 d . A .
H38A H 0.0109 0.2507 0.6768 0.047(13) Uiso 1 1 calc R . .
H38B H 0.0678 0.3056 0.6284 0.055(14) Uiso 1 1 calc R . .
H38C H -0.0850 0.2979 0.6214 0.054(14) Uiso 1 1 calc R . .
C39 C 0.0248(4) 0.4608(3) 0.6964(3) 0.0408(9) Uani 1 1 d . A .
H39A H 0.0987 0.4633 0.6739 0.061 Uiso 1 1 calc R . .
H39B H 0.0337 0.5113 0.7404 0.042(12) Uiso 1 1 calc R . .
H39C H -0.0566 0.4593 0.6560 0.046(13) Uiso 1 1 calc R . .
C40 C -0.0926(4) 0.3777(3) 0.7611(3) 0.0409(9) Uani 1 1 d . A .
H40A H -0.0930 0.3273 0.7816 0.050(14) Uiso 1 1 calc R . .
H40B H -0.1740 0.3746 0.7202 0.053(14) Uiso 1 1 calc R . .
H40C H -0.0848 0.4292 0.8039 0.080 Uiso 1 1 calc R . .
C41 C 0.2931(6) 0.4370(5) 0.5372(4) 0.0240(16) Uiso 0.587(5) 1 d P A 1
C42 C 0.4200(8) 0.4113(4) 0.5380(4) 0.0286(15) Uiso 0.587(5) 1 d P A 1
C43 C 0.5131(5) 0.4721(4) 0.5974(4) 0.0186(11) Uiso 0.587(5) 1 d P A 1
C44 C 0.4484(6) 0.5368(3) 0.6351(3) 0.0194(11) Uiso 0.587(5) 1 d P A 1
C45 C 0.3090(7) 0.5150(4) 0.5999(3) 0.0211(12) Uiso 0.587(5) 1 d P A 1
C46 C 0.1636(8) 0.3981(6) 0.4834(5) 0.056(2) Uiso 0.587(5) 1 d P A 1
H46A H 0.0996 0.3998 0.5138 0.051(14) Uiso 1 1 calc R A 1
H46B H 0.1700 0.3388 0.4571 0.061 Uiso 1 1 calc R A 1
H46C H 0.1361 0.4302 0.4439 0.061 Uiso 1 1 calc R A 1
C47 C 0.4478(9) 0.3366(6) 0.4828(5) 0.060(2) Uiso 0.587(5) 1 d P A 1
H47A H 0.5331 0.3196 0.5059 0.067(16) Uiso 1 1 calc R A 1
H47B H 0.4484 0.3508 0.4335 0.081 Uiso 1 1 calc R A 1
H47C H 0.3804 0.2894 0.4720 0.081 Uiso 1 1 calc R A 1
C48 C 0.6566(7) 0.4699(5) 0.6158(5) 0.0472(19) Uiso 0.587(5) 1 d P A 1
H48A H 0.6778 0.4122 0.6179 0.057 Uiso 1 1 calc R A 1
H48B H 0.6980 0.5100 0.6667 0.043(12) Uiso 1 1 calc R A 1
H48C H 0.6886 0.4859 0.5748 0.051 Uiso 1 1 calc R A 1
C49 C 0.5065(7) 0.6161(5) 0.6975(4) 0.0454(18) Uiso 0.587(5) 1 d P A 1
H49A H 0.4509 0.6299 0.7333 0.054 Uiso 1 1 calc R A 1
H49B H 0.5134 0.6631 0.6732 0.054 Uiso 1 1 calc R A 1
H49C H 0.5935 0.6075 0.7270 0.068 Uiso 1 1 calc R A 1
C50 C 0.2083(7) 0.5747(5) 0.6134(5) 0.0461(18) Uiso 0.587(5) 1 d P A 1
H50A H 0.1211 0.5449 0.5866 0.055 Uiso 1 1 calc R A 1
H50B H 0.2208 0.6236 0.5926 0.055 Uiso 1 1 calc R A 1
H50C H 0.2170 0.5946 0.6700 0.069 Uiso 1 1 calc R A 1
C41A C 0.2838(9) 0.4567(7) 0.5549(6) 0.024(2) Uiso 0.413(5) 1 d P A 2
C42A C 0.3700(9) 0.3975(5) 0.5264(5) 0.0179(17) Uiso 0.413(5) 1 d P A 2
C43A C 0.4983(9) 0.4274(6) 0.5684(6) 0.0274(19) Uiso 0.413(5) 1 d P A 2
C44A C 0.5024(9) 0.5029(7) 0.6230(6) 0.028(2) Uiso 0.413(5) 1 d P A 2
C45A C 0.3692(13) 0.5231(6) 0.6169(6) 0.035(2) Uiso 0.413(5) 1 d P A 2
C46A C 0.1401(13) 0.4453(8) 0.5144(8) 0.054(3) Uiso 0.413(5) 1 d P A 2
C47A C 0.3317(12) 0.3178(8) 0.4552(8) 0.055(3) Uiso 0.413(5) 1 d P A 2
C48A C 0.6226(12) 0.3828(8) 0.5537(8) 0.055(3) Uiso 0.413(5) 1 d P A 2
C49A C 0.6246(15) 0.5591(10) 0.6801(9) 0.074(4) Uiso 0.413(5) 1 d P A 2
C50A C 0.3208(16) 0.6006(10) 0.6569(10) 0.079(4) Uiso 0.413(5) 1 d P A 2
H1 H 0.138(6) 0.141(4) 0.349(4) 0.095 Uiso 1 1 d . . .
H2 H 0.117(4) 0.030(3) 0.258(3) 0.050(13) Uiso 1 1 d . . .
H3 H 0.250(5) 0.345(3) 0.645(3) 0.059 Uiso 1 1 d . . .
H4 H 0.386(5) 0.456(3) 0.738(3) 0.074 Uiso 1 1 d . . .

loop_
_atom_site_aniso_label
_atom_site_aniso_U_11
_atom_site_aniso_U_22
_atom_site_aniso_U_33
_atom_site_aniso_U_23
_atom_site_aniso_U_13
_atom_site_aniso_U_12
Zr1 0.01834(14) 0.01958(14) 0.02287(15) 0.00765(11) 0.00324(12) 0.00082(11)
Zr2 0.01692(14) 0.01842(13) 0.01635(14) 0.00300(10) 0.00600(11) 0.00192(10)
Ir1 0.01666(6) 0.01832(6) 0.01900(6) 0.00599(4) 0.00542(4) 0.00320(4)
Ir2 0.01833(6) 0.02634(7) 0.01854(6) 0.00784(5) 0.00328(5) -0.00215(5)
Br1 0.0513(2) 0.02098(17) 0.0575(3) 0.01320(17) 0.0103(2) 0.00005(16)
Br2 0.02114(16) 0.03716(18) 0.03238(18) 0.01600(15) 0.00560(13) -0.00325(13)
Br3 0.04046(19) 0.01845(15) 0.02928(17) 0.00391(12) 0.01101(15) 0.00314(13)
Br4 0.02609(17) 0.03885(19) 0.02806(17) 0.01175(14) 0.01313(13) 0.01129(14)
Si1 0.0202(5) 0.0384(6) 0.0441(6) 0.0187(5) -0.0015(4) 0.0003(4)
Si2 0.0300(5) 0.0295(5) 0.0275(5) 0.0033(4) 0.0163(4) 0.0056(4)
N1 0.0195(14) 0.0244(14) 0.0381(17) 0.0103(12) 0.0068(12) 0.0041(11)
N2 0.0194(13) 0.0216(13) 0.0250(14) 0.0062(11) 0.0087(11) 0.0041(10)
C1 0.0285(18) 0.0371(19) 0.0254(18) 0.0124(15) -0.0022(14) -0.0021(15)
C2 0.036(2) 0.041(2) 0.0275(19) 0.0164(16) -0.0002(15) -0.0011(16)
C3 0.039(2) 0.049(2) 0.0223(18) 0.0138(16) 0.0066(15) -0.0035(17)
C4 0.037(2) 0.042(2) 0.0190(16) 0.0033(15) 0.0076(15) 0.0042(16)
C5 0.035(2) 0.0334(19) 0.0199(17) 0.0032(14) -0.0003(14) -0.0020(15)
C6 0.050(3) 0.054(3) 0.046(3) 0.034(2) 0.001(2) 0.000(2)
C7 0.048(3) 0.072(3) 0.034(2) 0.025(2) 0.0102(19) -0.010(2)
C8 0.046(2) 0.056(3) 0.031(2) 0.0036(19) 0.0155(18) 0.014(2)
C9 0.047(3) 0.030(2) 0.034(2) 0.0047(17) -0.002(2) -0.0030(18)
C10 0.038(3) 0.083(4) 0.083(4) 0.054(3) 0.007(3) 0.021(3)
C11 0.034(2) 0.060(3) 0.060(3) 0.012(2) 0.002(2) -0.014(2)
C12 0.0239(17) 0.0318(19) 0.049(2) 0.0110(16) 0.0157(16) 0.0091(14)
C13 0.039(2) 0.048(2) 0.047(2) 0.019(2) 0.0239(19) 0.0115(18)
C14 0.046(3) 0.047(3) 0.059(3) -0.005(2) 0.032(2) 0.006(2)
C15 0.031(2) 0.050(3) 0.075(3) 0.020(2) 0.027(2) 0.0179(19)
C16 0.0279(17) 0.0281(17) 0.0211(16) 0.0130(13) 0.0028(13) 0.0044(13)
C17 0.0246(16) 0.0249(16) 0.0299(18) 0.0141(14) 0.0005(14) 0.0036(13)
C18 0.0233(16) 0.0249(16) 0.0366(19) 0.0156(14) 0.0079(14) 0.0079(13)
C19 0.0275(17) 0.0212(15) 0.0301(18) 0.0115(13) 0.0081(14) 0.0086(13)
C20 0.0243(16) 0.0264(16) 0.0230(16) 0.0121(13) 0.0055(13) 0.0047(13)
C21 0.045(2) 0.038(2) 0.0231(18) 0.0057(16) 0.0084(17) 0.0011(18)
C22 0.0271(18) 0.0331(19) 0.043(2) 0.0182(17) -0.0035(16) 0.0001(15)
C23 0.0268(19) 0.040(2) 0.059(3) 0.0210(19) 0.0206(18) 0.0149(16)
C24 0.039(2) 0.0215(17) 0.041(2) 0.0060(15) 0.0151(18) 0.0051(15)
C25 0.0329(19) 0.0314(18) 0.0330(19) 0.0135(15) 0.0135(15) 0.0024(15)
C26 0.0298(17) 0.0285(17) 0.0172(15) 0.0028(12) 0.0075(13) 0.0013(13)
C27 0.0305(18) 0.0312(17) 0.0165(15) 0.0072(13) 0.0053(13) 0.0001(14)
C28 0.0277(18) 0.0379(19) 0.0180(16) 0.0064(14) 0.0007(13) 0.0028(14)
C29 0.0254(17) 0.040(2) 0.0195(16) 0.0042(14) 0.0032(13) -0.0043(14)
C30 0.0324(18) 0.0256(16) 0.0167(15) 0.0002(12) 0.0007(13) -0.0066(13)
C31 0.050(2) 0.035(2) 0.0270(19) 0.0138(16) 0.0101(17) -0.0001(17)
C32 0.036(2) 0.062(3) 0.032(2) 0.0149(19) 0.0038(17) 0.018(2)
C33 0.0276(19) 0.061(3) 0.031(2) 0.0113(19) 0.0047(16) -0.0107(18)
C34 0.054(3) 0.0231(18) 0.0270(19) -0.0001(15) 0.0076(19) -0.0046(17)
C35 0.043(2) 0.064(3) 0.044(3) 0.019(2) 0.026(2) 0.005(2)
C36 0.052(3) 0.041(2) 0.052(3) -0.004(2) 0.024(2) 0.017(2)
C37 0.0172(15) 0.0335(18) 0.0351(19) 0.0083(15) 0.0077(14) 0.0050(13)
C38 0.0227(18) 0.045(2) 0.037(2) 0.0034(17) 0.0025(15) -0.0003(15)
C39 0.0267(19) 0.046(2) 0.056(3) 0.025(2) 0.0102(18) 0.0127(17)
C40 0.0212(18) 0.053(3) 0.048(2) 0.008(2) 0.0127(17) 0.0035(16)

loop_
_atom_type_symbol
_atom_type_description
_atom_type_scat_dispersion_real
_atom_type_scat_dispersion_imag
_atom_type_scat_source
C C 0.0033 0.0016 'International Tables Vol C Tables 4.2.6.8 and 6.1.1.4'
H H 0.0000 0.0000 'International Tables Vol C Tables 4.2.6.8 and 6.1.1.4'
Br Br -0.2901 2.4595 'International Tables Vol C Tables 4.2.6.8 and 6.1.1.4'
N N 0.0061 0.0033 'International Tables Vol C Tables 4.2.6.8 and 6.1.1.4'
Ir Ir -1.4442 7.9887 'International Tables Vol C Tables 4.2.6.8 and 6.1.1.4'
Si Si 0.0817 0.0704 'International Tables Vol C Tables 4.2.6.8 and 6.1.1.4'
Zr Zr -2.9673 0.5597 'International Tables Vol C Tables 4.2.6.8 and 6.1.1.4'

loop_
_geom_angle_atom_site_label_1
_geom_angle_atom_site_label_2
_geom_angle_atom_site_label_3
_geom_angle
N1 Zr1 C1 71.36(13)
N1 Zr1 C5 88.95(12)
C1 Zr1 C5 34.13(12)
N1 Zr1 C2 94.63(13)
C1 Zr1 C2 33.81(12)
C5 Zr1 C2 54.97(13)
N1 Zr1 C4 121.09(12)
C1 Zr1 C4 55.09(13)
C5 Zr1 C4 32.50(12)
C2 Zr1 C4 53.49(13)
N1 Zr1 C3 124.93(12)
C1 Zr1 C3 55.06(13)
C5 Zr1 C3 54.08(13)
C2 Zr1 C3 32.12(13)
C4 Zr1 C3 31.99(13)
N1 Zr1 Br1 96.12(8)
C1 Zr1 Br1 110.85(9)
C5 Zr1 Br1 139.59(9)
C2 Zr1 Br1 84.63(9)
C4 Zr1 Br1 122.93(9)
C3 Zr1 Br1 91.85(9)
N1 Zr1 Br2 153.82(9)
C1 Zr1 Br2 133.03(9)
C5 Zr1 Br2 107.92(9)
C2 Zr1 Br2 111.40(9)
C4 Zr1 Br2 79.07(9)
C3 Zr1 Br2 81.15(9)
Br1 Zr1 Br2 84.009(15)
N1 Zr1 Ir1 105.99(8)
C1 Zr1 Ir1 131.67(9)
C5 Zr1 Ir1 99.38(9)
C2 Zr1 Ir1 147.19(10)
C4 Zr1 Ir1 93.74(9)
C3 Zr1 Ir1 117.99(9)
Br1 Zr1 Ir1 117.326(15)
Br2 Zr1 Ir1 52.606(9)
N1 Zr1 Si1 33.71(9)
C1 Zr1 Si1 37.85(10)
C5 Zr1 Si1 61.95(9)
C2 Zr1 Si1 63.05(9)
C4 Zr1 Si1 90.97(9)
C3 Zr1 Si1 91.50(9)
Br1 Zr1 Si1 103.33(2)
Br2 Zr1 Si1 169.85(3)
Ir1 Zr1 Si1 127.02(2)
N2 Zr2 C26 71.42(11)
N2 Zr2 C30 88.24(11)
C26 Zr2 C30 33.84(11)
N2 Zr2 C27 95.08(11)
C26 Zr2 C27 33.76(11)
C30 Zr2 C27 54.77(11)
N2 Zr2 C29 120.34(11)
C26 Zr2 C29 54.81(11)
C30 Zr2 C29 32.36(12)
C27 Zr2 C29 53.41(11)
N2 Zr2 C28 125.14(11)
C26 Zr2 C28 54.87(12)
C30 Zr2 C28 53.66(12)
C27 Zr2 C28 32.26(11)
C29 Zr2 C28 31.64(12)
N2 Zr2 Br3 95.60(7)
C26 Zr2 Br3 110.27(8)
C30 Zr2 Br3 139.40(8)
C27 Zr2 Br3 84.63(8)
C29 Zr2 Br3 124.05(9)
C28 Zr2 Br3 93.09(8)
N2 Zr2 Br4 152.86(8)
C26 Zr2 Br4 134.16(8)
C30 Zr2 Br4 109.72(9)
C27 Zr2 Br4 111.84(8)
C29 Zr2 Br4 80.74(8)
C28 Zr2 Br4 81.91(8)
Br3 Zr2 Br4 83.953(13)
N2 Zr2 Ir2 105.35(8)
C26 Zr2 Ir2 132.90(8)
C30 Zr2 Ir2 100.85(8)
C27 Zr2 Ir2 148.03(8)
C29 Zr2 Ir2 94.74(8)
C28 Zr2 Ir2 118.24(8)
Br3 Zr2 Ir2 116.765(13)
Br4 Zr2 Ir2 52.534(9)
N2 Zr2 Si2 33.67(8)
C26 Zr2 Si2 38.01(9)
C30 Zr2 Si2 61.67(9)
C27 Zr2 Si2 63.26(8)
C29 Zr2 Si2 90.74(8)
C28 Zr2 Si2 91.61(8)
Br3 Zr2 Si2 102.19(2)
Br4 Zr2 Si2 171.35(2)
Ir2 Zr2 Si2 127.52(2)
C20 Ir1 C16 38.87(12)
C20 Ir1 C19 39.01(12)
C16 Ir1 C19 64.26(13)
C20 Ir1 C18 64.09(12)
C16 Ir1 C18 63.36(13)
C19 Ir1 C18 37.47(12)
C20 Ir1 C17 64.03(12)
C16 Ir1 C17 37.41(13)
C19 Ir1 C17 63.43(12)
C18 Ir1 C17 37.99(13)
C20 Ir1 Br2 160.50(9)
C16 Ir1 Br2 127.73(9)
C19 Ir1 Br2 129.15(9)
C18 Ir1 Br2 97.98(9)
C17 Ir1 Br2 97.30(9)
C20 Ir1 Zr1 136.92(9)
C16 Ir1 Zr1 147.43(9)
C19 Ir1 Zr1 138.32(9)
C18 Ir1 Zr1 149.10(10)
C17 Ir1 Zr1 156.38(9)
Br2 Ir1 Zr1 62.536(10)
C45A Ir2 C41A 40.4(4)
C45A Ir2 C44A 39.9(4)
C41A Ir2 C44A 66.1(3)
C45A Ir2 C45 16.7(3)
C41A Ir2 C45 28.6(3)
C44A Ir2 C45 55.2(3)
C45A Ir2 C41 48.3(4)
C41A Ir2 C41 11.2(3)
C44A Ir2 C41 66.8(3)
C45 Ir2 C41 38.7(2)
C45A Ir2 C42A 64.8(3)
C41A Ir2 C42A 39.0(3)
C44A Ir2 C42A 62.1(4)
C45 Ir2 C42A 62.0(2)
C41 Ir2 C42A 28.5(3)
C45A Ir2 C42 61.9(3)
C41A Ir2 C42 46.5(3)
C44A Ir2 C42 50.3(3)
C45 Ir2 C42 63.7(2)
C41 Ir2 C42 37.7(3)
C42A Ir2 C42 14.0(2)
C45A Ir2 C43 50.5(4)
C41A Ir2 C43 65.3(3)
C44A Ir2 C43 16.3(2)
C45 Ir2 C43 63.0(2)
C41 Ir2 C43 62.6(2)
C42A Ir2 C43 50.3(3)
C42 Ir2 C43 37.0(3)
C45A Ir2 C44 21.5(3)
C41A Ir2 C44 58.2(3)
C44A Ir2 C44 21.9(3)
C45 Ir2 C44 38.2(2)
C41 Ir2 C44 63.3(2)
C42A Ir2 C44 70.3(3)
C42 Ir2 C44 62.2(2)
C43 Ir2 C44 36.6(2)
C45A Ir2 C43A 63.6(4)
C41A Ir2 C43A 63.9(4)
C44A Ir2 C43A 36.0(3)
C45 Ir2 C43A 72.0(3)
C41 Ir2 C43A 57.3(3)
C42A Ir2 C43A 36.2(3)
C42 Ir2 C43A 22.3(3)
C43 Ir2 C43A 19.8(2)
C44 Ir2 C43A 54.6(3)
C45A Ir2 Br4 149.1(4)
C41A Ir2 Br4 143.9(3)
C44A Ir2 Br4 109.2(3)
C45 Ir2 Br4 162.80(16)
C41 Ir2 Br4 132.8(2)
C42A Ir2 Br4 105.7(2)
C42 Ir2 Br4 101.41(18)
C43 Ir2 Br4 100.03(15)
C44 Ir2 Br4 128.57(16)
C43A Ir2 Br4 91.0(2)
C45A Ir2 Zr2 138.4(3)
C41A Ir2 Zr2 141.3(3)
C44A Ir2 Zr2 145.0(3)
C45 Ir2 Zr2 133.73(15)
C41 Ir2 Zr2 145.21(17)
C42A Ir2 Zr2 151.5(2)
C42 Ir2 Zr2 159.18(17)
C43 Ir2 Zr2 152.21(14)
C44 Ir2 Zr2 137.92(14)
C43A Ir2 Zr2 153.3(2)
Br4 Ir2 Zr2 62.821(10)
Ir1 Br2 Zr1 64.858(10)
Ir2 Br4 Zr2 64.645(10)
N1 Si1 C1 94.23(15)
N1 Si1 C10 116.1(2)
C1 Si1 C10 112.2(2)
N1 Si1 C11 116.8(2)
C1 Si1 C11 113.0(2)
C10 Si1 C11 104.7(2)
N1 Si1 Zr1 41.82(10)
C1 Si1 Zr1 52.70(11)
C10 Si1 Zr1 122.83(18)
C11 Si1 Zr1 132.48(17)
N2 Si2 C26 94.32(14)
N2 Si2 C36 116.57(19)
C26 Si2 C36 112.62(19)
N2 Si2 C35 115.73(19)
C26 Si2 C35 111.79(19)
C36 Si2 C35 105.8(2)
N2 Si2 Zr2 41.89(9)
C26 Si2 Zr2 52.82(10)
C36 Si2 Zr2 132.66(16)
C35 Si2 Zr2 121.56(15)
C12 N1 Si1 124.1(2)
C12 N1 Zr1 131.4(2)
Si1 N1 Zr1 104.48(15)
C37 N2 Si2 123.3(2)
C37 N2 Zr2 132.3(2)
Si2 N2 Zr2 104.45(13)
C2 C1 C5 106.3(3)
C2 C1 Si1 125.1(3)
C5 C1 Si1 120.8(3)
C2 C1 Zr1 76.4(2)
C5 C1 Zr1 74.9(2)
Si1 C1 Zr1 89.46(15)
C3 C2 C1 109.0(3)
C3 C2 C6 124.0(4)
C1 C2 C6 126.8(4)
C3 C2 Zr1 76.9(2)
C1 C2 Zr1 69.7(2)
C6 C2 Zr1 123.8(3)
C2 C3 C4 107.9(3)
C2 C3 C7 126.3(4)
C4 C3 C7 125.7(4)
C2 C3 Zr1 71.0(2)
C4 C3 Zr1 73.9(2)
C7 C3 Zr1 123.0(3)
C5 C4 C3 108.1(3)
C5 C4 C8 126.0(4)
C3 C4 C8 125.8(4)
C5 C4 Zr1 69.4(2)
C3 C4 Zr1 74.1(2)
C8 C4 Zr1 125.7(3)
C4 C5 C1 108.6(3)
C4 C5 C9 124.7(4)
C1 C5 C9 126.7(4)
C4 C5 Zr1 78.1(2)
C1 C5 Zr1 71.0(2)
C9 C5 Zr1 119.1(3)
N1 C12 C13 108.6(3)
N1 C12 C14 111.5(3)
C13 C12 C14 109.2(4)
N1 C12 C15 110.3(3)
C13 C12 C15 109.3(3)
C14 C12 C15 108.0(3)
C17 C16 C20 108.1(3)
C17 C16 C21 128.0(3)
C20 C16 C21 123.9(3)
C17 C16 Ir1 72.28(19)
C20 C16 Ir1 68.73(18)
C21 C16 Ir1 125.2(3)
C16 C17 C18 108.0(3)
C16 C17 C22 127.2(3)
C18 C17 C22 124.6(3)
C16 C17 Ir1 70.31(18)
C18 C17 Ir1 70.57(19)
C22 C17 Ir1 128.2(2)
C19 C18 C17 108.8(3)
C19 C18 C23 125.6(3)
C17 C18 C23 125.5(3)
C19 C18 Ir1 70.86(18)
C17 C18 Ir1 71.44(18)
C23 C18 Ir1 126.1(3)
C18 C19 C20 107.4(3)
C18 C19 C24 127.3(3)
C20 C19 C24 125.2(3)
C18 C19 Ir1 71.67(18)
C20 C19 Ir1 68.54(17)
C24 C19 Ir1 126.3(3)
C16 C20 C19 107.6(3)
C16 C20 C25 126.3(3)
C19 C20 C25 124.8(3)
C16 C20 Ir1 72.40(18)
C19 C20 Ir1 72.46(18)
C25 C20 Ir1 130.9(2)
C30 C26 C27 106.5(3)
C30 C26 Si2 120.2(3)
C27 C26 Si2 125.4(3)
C30 C26 Zr2 75.00(19)
C27 C26 Zr2 76.50(19)
Si2 C26 Zr2 89.17(13)
C28 C27 C26 108.4(3)
C28 C27 C31 124.1(3)
C26 C27 C31 127.3(3)
C28 C27 Zr2 77.09(19)
C26 C27 Zr2 69.74(18)
C31 C27 Zr2 123.8(2)
C29 C28 C27 108.0(3)
C29 C28 C32 126.7(4)
C27 C28 C32 125.1(4)
C29 C28 Zr2 74.0(2)
C27 C28 Zr2 70.65(19)
C32 C28 Zr2 124.2(2)
C28 C29 C30 108.0(3)
C28 C29 C33 126.0(4)
C30 C29 C33 125.9(4)
C28 C29 Zr2 74.3(2)
C30 C29 Zr2 69.23(18)
C33 C29 Zr2 125.0(2)
C29 C30 C26 108.9(3)
C29 C30 C34 124.3(3)
C26 C30 C34 126.7(3)
C29 C30 Zr2 78.4(2)
C26 C30 Zr2 71.16(18)
C34 C30 Zr2 119.0(2)
N2 C37 C39 108.8(3)
N2 C37 C38 111.3(3)
C39 C37 C38 109.8(3)
N2 C37 C40 110.7(3)
C39 C37 C40 108.9(3)
C38 C37 C40 107.3(3)
C42 C41 C45 107.4(6)
C42 C41 C46 129.9(8)
C45 C41 C46 122.7(7)
C42 C41 Ir2 71.6(4)
C45 C41 Ir2 70.1(4)
C46 C41 Ir2 125.2(5)
C43 C42 C41 108.6(6)
C43 C42 C47 126.3(8)
C41 C42 C47 125.0(8)
C43 C42 Ir2 72.4(4)
C41 C42 Ir2 70.7(4)
C47 C42 Ir2 125.4(5)
C44 C43 C42 109.3(5)
C44 C43 C48 125.2(6)
C42 C43 C48 125.4(7)
C44 C43 Ir2 72.0(3)
C42 C43 Ir2 70.6(3)
C48 C43 Ir2 125.1(4)
C43 C44 C45 107.8(5)
C43 C44 C49 128.3(6)
C45 C44 C49 123.8(6)
C43 C44 Ir2 71.3(3)
C45 C44 Ir2 68.7(3)
C49 C44 Ir2 127.0(4)
C44 C45 C41 106.8(5)
C44 C45 C50 124.1(6)
C41 C45 C50 127.4(6)
C44 C45 Ir2 73.1(3)
C41 C45 Ir2 71.2(3)
C50 C45 Ir2 132.6(5)
C45A C41A C42A 104.8(8)
C45A C41A C46A 134.0(11)
C42A C41A C46A 120.8(10)
C45A C41A Ir2 67.6(5)
C42A C41A Ir2 74.1(5)
C46A C41A Ir2 127.9(8)
C43A C42A C41A 109.2(8)
C43A C42A C47A 123.5(8)
C41A C42A C47A 127.0(9)
C43A C42A Ir2 73.4(5)
C41A C42A Ir2 66.9(5)
C47A C42A Ir2 130.7(7)
C44A C43A C42A 110.3(8)
C44A C43A C48A 124.5(10)
C42A C43A C48A 125.2(9)
C44A C43A Ir2 69.0(5)
C42A C43A Ir2 70.3(5)
C48A C43A Ir2 129.0(7)
C43A C44A C45A 107.7(8)
C43A C44A C49A 127.4(11)
C45A C44A C49A 124.9(11)
C43A C44A Ir2 75.0(5)
C45A C44A Ir2 65.6(5)
C49A C44A Ir2 125.6(8)
C41A C45A C44A 108.0(9)
C41A C45A C50A 122.2(12)
C44A C45A C50A 129.4(12)
C41A C45A Ir2 71.9(6)
C44A C45A Ir2 74.4(6)
C50A C45A Ir2 124.8(9)

loop_
_geom_bond_atom_site_label_1
_geom_bond_atom_site_label_2
_geom_bond_distance
Zr1 N1 2.096(3)
Zr1 C1 2.422(3)
Zr1 C5 2.472(4)
Zr1 C2 2.509(4)
Zr1 C4 2.583(4)
Zr1 C3 2.585(4)
Zr1 Br1 2.6248(5)
Zr1 Br2 2.8269(5)
Zr1 Ir1 2.8841(3)
Zr1 Si1 3.0446(10)
Zr2 N2 2.095(3)
Zr2 C26 2.422(3)
Zr2 C30 2.471(3)
Zr2 C27 2.510(3)
Zr2 C29 2.589(3)
Zr2 C28 2.593(3)
Zr2 Br3 2.6248(4)
Zr2 Br4 2.8423(4)
Zr2 Ir2 2.8873(3)
Zr2 Si2 3.0390(10)
Ir1 C20 2.156(3)
Ir1 C16 2.205(3)
Ir1 C19 2.209(3)
Ir1 C18 2.219(3)
Ir1 C17 2.231(3)
Ir1 Br2 2.5312(3)
Ir2 C45A 2.060(10)
Ir2 C41A 2.118(9)
Ir2 C44A 2.179(9)
Ir2 C45 2.191(6)
Ir2 C41 2.206(7)
Ir2 C42A 2.214(8)
Ir2 C42 2.217(7)
Ir2 C43 2.241(5)
Ir2 C44 2.250(5)
Ir2 C43A 2.254(9)
Ir2 Br4 2.5360(4)
Si1 N1 1.745(3)
Si1 C1 1.868(4)
Si1 C10 1.874(5)
Si1 C11 1.881(5)
Si2 N2 1.740(3)
Si2 C26 1.872(4)
Si2 C36 1.873(4)
Si2 C35 1.873(4)
N1 C12 1.496(5)
N2 C37 1.491(4)
C1 C2 1.436(5)
C1 C5 1.437(5)
C2 C3 1.411(6)
C2 C6 1.511(5)
C3 C4 1.424(6)
C3 C7 1.502(6)
C4 C5 1.419(5)
C4 C8 1.508(6)
C5 C9 1.506(6)
C12 C13 1.521(5)
C12 C14 1.532(6)
C12 C15 1.541(5)
C16 C17 1.423(5)
C16 C20 1.452(5)
C16 C21 1.498(5)
C17 C18 1.449(5)
C17 C22 1.488(5)
C18 C19 1.422(5)
C18 C23 1.501(5)
C19 C20 1.458(5)
C19 C24 1.486(5)
C20 C25 1.491(5)
C26 C30 1.425(5)
C26 C27 1.435(5)
C27 C28 1.420(5)
C27 C31 1.505(5)
C28 C29 1.413(5)
C28 C32 1.506(5)
C29 C30 1.415(5)
C29 C33 1.508(5)
C30 C34 1.514(5)
C37 C39 1.527(5)
C37 C38 1.528(5)
C37 C40 1.531(5)
C41 C42 1.428(10)
C41 C45 1.458(9)
C41 C46 1.489(10)
C42 C43 1.415(10)
C42 C47 1.469(11)
C43 C44 1.412(8)
C43 C48 1.485(9)
C44 C45 1.454(8)
C44 C49 1.488(9)
C45 C50 1.499(9)
C41A C45A 1.445(15)
C41A C42A 1.451(13)
C41A C46A 1.505(16)
C42A C43A 1.390(12)
C42A C47A 1.551(15)
C43A C44A 1.371(13)
C43A C48A 1.584(15)
C44A C45A 1.452(15)
C44A C49A 1.544(18)
C45A C50A 1.474(19)

loop_
_geom_torsion_atom_site_label_1
_geom_torsion_atom_site_label_2
_geom_torsion_atom_site_label_3
_geom_torsion_atom_site_label_4
_geom_torsion
N1 Zr1 Ir1 C20 18.59(16)
C1 Zr1 Ir1 C20 -60.45(18)
C5 Zr1 Ir1 C20 -73.01(16)
C2 Zr1 Ir1 C20 -108.2(2)
C4 Zr1 Ir1 C20 -105.26(16)
C3 Zr1 Ir1 C20 -127.17(17)
Br1 Zr1 Ir1 C20 124.42(13)
Br2 Zr1 Ir1 C20 -178.45(13)
Si1 Zr1 Ir1 C20 -11.20(14)
N1 Zr1 Ir1 C16 -45.09(19)
C1 Zr1 Ir1 C16 -124.1(2)
C5 Zr1 Ir1 C16 -136.70(19)
C2 Zr1 Ir1 C16 -171.9(2)
C4 Zr1 Ir1 C16 -168.94(19)
C3 Zr1 Ir1 C16 169.15(19)
Br1 Zr1 Ir1 C16 60.74(17)
Br2 Zr1 Ir1 C16 117.87(17)
Si1 Zr1 Ir1 C16 -74.89(17)
N1 Zr1 Ir1 C19 77.95(16)
C1 Zr1 Ir1 C19 -1.10(18)
C5 Zr1 Ir1 C19 -13.66(16)
C2 Zr1 Ir1 C19 -48.9(2)
C4 Zr1 Ir1 C19 -45.90(16)
C3 Zr1 Ir1 C19 -67.82(17)
Br1 Zr1 Ir1 C19 -176.22(14)
Br2 Zr1 Ir1 C19 -119.10(14)
Si1 Zr1 Ir1 C19 48.15(14)
N1 Zr1 Ir1 C18 141.36(19)
C1 Zr1 Ir1 C18 62.3(2)
C5 Zr1 Ir1 C18 49.8(2)
C2 Zr1 Ir1 C18 14.6(2)
C4 Zr1 Ir1 C18 17.5(2)
C3 Zr1 Ir1 C18 -4.4(2)
Br1 Zr1 Ir1 C18 -112.81(18)
Br2 Zr1 Ir1 C18 -55.68(18)
Si1 Zr1 Ir1 C18 111.56(18)
N1 Zr1 Ir1 C17 -129.2(3)
C1 Zr1 Ir1 C17 151.8(3)
C5 Zr1 Ir1 C17 139.2(3)
C2 Zr1 Ir1 C17 104.0(3)
C4 Zr1 Ir1 C17 107.0(3)
C3 Zr1 Ir1 C17 85.1(3)
Br1 Zr1 Ir1 C17 -23.3(2)
Br2 Zr1 Ir1 C17 33.8(2)
Si1 Zr1 Ir1 C17 -159.0(2)
N1 Zr1 Ir1 Br2 -162.95(8)
C1 Zr1 Ir1 Br2 118.00(12)
C5 Zr1 Ir1 Br2 105.44(9)
C2 Zr1 Ir1 Br2 70.24(16)
C4 Zr1 Ir1 Br2 73.20(9)
C3 Zr1 Ir1 Br2 51.28(10)
Br1 Zr1 Ir1 Br2 -57.123(18)
Si1 Zr1 Ir1 Br2 167.25(3)
N2 Zr2 Ir2 C45A 46.8(6)
C26 Zr2 Ir2 C45A -31.9(6)
C30 Zr2 Ir2 C45A -44.3(6)
C27 Zr2 Ir2 C45A -81.0(6)
C29 Zr2 Ir2 C45A -76.4(6)
C28 Zr2 Ir2 C45A -98.8(6)
Br3 Zr2 Ir2 C45A 151.4(6)
Br4 Zr2 Ir2 C45A -151.0(6)
Si2 Zr2 Ir2 C45A 18.1(6)
N2 Zr2 Ir2 C41A -17.9(5)
C26 Zr2 Ir2 C41A -96.6(5)
C30 Zr2 Ir2 C41A -109.0(5)
C27 Zr2 Ir2 C41A -145.7(5)
C29 Zr2 Ir2 C41A -141.2(5)
C28 Zr2 Ir2 C41A -163.5(5)
Br3 Zr2 Ir2 C41A 86.7(5)
Br4 Zr2 Ir2 C41A 144.3(5)
Si2 Zr2 Ir2 C41A -46.6(5)
N2 Zr2 Ir2 C44A 112.9(5)
C26 Zr2 Ir2 C44A 34.3(5)
C30 Zr2 Ir2 C44A 21.8(5)
C27 Zr2 Ir2 C44A -14.9(5)
C29 Zr2 Ir2 C44A -10.3(5)
C28 Zr2 Ir2 C44A -32.6(5)
Br3 Zr2 Ir2 C44A -142.5(5)
Br4 Zr2 Ir2 C44A -84.8(5)
Si2 Zr2 Ir2 C44A 84.3(5)
N2 Zr2 Ir2 C45 23.6(3)
C26 Zr2 Ir2 C45 -55.1(3)
C30 Zr2 Ir2 C45 -67.6(3)
C27 Zr2 Ir2 C45 -104.3(3)
C29 Zr2 Ir2 C45 -99.7(3)
C28 Zr2 Ir2 C45 -122.0(3)
Br3 Zr2 Ir2 C45 128.1(2)
Br4 Zr2 Ir2 C45 -174.2(2)
Si2 Zr2 Ir2 C45 -5.1(2)
N2 Zr2 Ir2 C41 -35.4(4)
C26 Zr2 Ir2 C41 -114.1(4)
C30 Zr2 Ir2 C41 -126.6(4)
C27 Zr2 Ir2 C41 -163.2(4)
C29 Zr2 Ir2 C41 -158.7(4)
C28 Zr2 Ir2 C41 179.0(4)
Br3 Zr2 Ir2 C41 69.2(4)
Br4 Zr2 Ir2 C41 126.8(4)
Si2 Zr2 Ir2 C41 -64.1(4)
N2 Zr2 Ir2 C42A -90.1(5)
C26 Zr2 Ir2 C42A -168.8(5)
C30 Zr2 Ir2 C42A 178.7(5)
C27 Zr2 Ir2 C42A 142.0(5)
C29 Zr2 Ir2 C42A 146.6(5)
C28 Zr2 Ir2 C42A 124.3(5)
Br3 Zr2 Ir2 C42A 14.4(5)
Br4 Zr2 Ir2 C42A 72.1(5)
Si2 Zr2 Ir2 C42A -118.8(5)
N2 Zr2 Ir2 C42 -118.7(6)
C26 Zr2 Ir2 C42 162.7(6)
C30 Zr2 Ir2 C42 150.2(6)
C27 Zr2 Ir2 C42 113.5(6)
C29 Zr2 Ir2 C42 118.1(6)
C28 Zr2 Ir2 C42 95.8(6)
Br3 Zr2 Ir2 C42 -14.1(6)
Br4 Zr2 Ir2 C42 43.6(6)
Si2 Zr2 Ir2 C42 -147.3(6)
N2 Zr2 Ir2 C43 141.5(4)
C26 Zr2 Ir2 C43 62.8(4)
C30 Zr2 Ir2 C43 50.3(4)
C27 Zr2 Ir2 C43 13.6(4)
C29 Zr2 Ir2 C43 18.2(4)
C28 Zr2 Ir2 C43 -4.1(4)
Br3 Zr2 Ir2 C43 -114.0(4)
Br4 Zr2 Ir2 C43 -56.3(4)
Si2 Zr2 Ir2 C43 112.8(4)
N2 Zr2 Ir2 C44 79.3(2)
C26 Zr2 Ir2 C44 0.6(3)
C30 Zr2 Ir2 C44 -11.9(3)
C27 Zr2 Ir2 C44 -48.5(3)
C29 Zr2 Ir2 C44 -44.0(3)
C28 Zr2 Ir2 C44 -66.3(3)
Br3 Zr2 Ir2 C44 -176.1(2)
Br4 Zr2 Ir2 C44 -118.5(2)
Si2 Zr2 Ir2 C44 50.6(2)
N2 Zr2 Ir2 C43A -174.5(6)
C26 Zr2 Ir2 C43A 106.8(6)
C30 Zr2 Ir2 C43A 94.4(6)
C27 Zr2 Ir2 C43A 57.7(6)
C29 Zr2 Ir2 C43A 62.3(6)
C28 Zr2 Ir2 C43A 40.0(6)
Br3 Zr2 Ir2 C43A -69.9(6)
Br4 Zr2 Ir2 C43A -12.2(6)
Si2 Zr2 Ir2 C43A 156.9(6)
N2 Zr2 Ir2 Br4 -162.23(8)
C26 Zr2 Ir2 Br4 119.08(11)
C30 Zr2 Ir2 Br4 106.62(9)
C27 Zr2 Ir2 Br4 69.96(15)
C29 Zr2 Ir2 Br4 74.51(9)
C28 Zr2 Ir2 Br4 52.20(9)
Br3 Zr2 Ir2 Br4 -57.643(16)
Si2 Zr2 Ir2 Br4 169.10(3)
C20 Ir1 Br2 Zr1 176.8(3)
C16 Ir1 Br2 Zr1 -143.00(11)
C19 Ir1 Br2 Zr1 131.48(12)
C18 Ir1 Br2 Zr1 154.64(10)
C17 Ir1 Br2 Zr1 -167.02(9)
N1 Zr1 Br2 Ir1 39.71(18)
C1 Zr1 Br2 Ir1 -115.55(12)
C5 Zr1 Br2 Ir1 -88.20(9)
C2 Zr1 Br2 Ir1 -146.79(10)
C4 Zr1 Br2 Ir1 -103.37(9)
C3 Zr1 Br2 Ir1 -135.79(10)
Br1 Zr1 Br2 Ir1 131.391(15)
Si1 Zr1 Br2 Ir1 -91.79(14)
C45A Ir2 Br4 Zr2 141.2(6)
C41A Ir2 Br4 Zr2 -141.7(4)
C44A Ir2 Br4 Zr2 142.8(3)
C45 Ir2 Br4 Zr2 165.7(6)
C41 Ir2 Br4 Zr2 -141.5(2)
C42A Ir2 Br4 Zr2 -151.8(3)
C42 Ir2 Br4 Zr2 -165.5(2)
C43 Ir2 Br4 Zr2 156.80(18)
C44 Ir2 Br4 Zr2 131.12(18)
C43A Ir2 Br4 Zr2 174.5(3)
N2 Zr2 Br4 Ir2 40.18(16)
C26 Zr2 Br4 Ir2 -116.83(11)
C30 Zr2 Br4 Ir2 -88.70(9)
C27 Zr2 Br4 Ir2 -147.59(8)
C29 Zr2 Br4 Ir2 -103.32(9)
C28 Zr2 Br4 Ir2 -135.32(8)
Br3 Zr2 Br4 Ir2 130.673(13)
Si2 Zr2 Br4 Ir2 -93.66(16)
C1 Zr1 Si1 N1 172.1(2)
C5 Zr1 Si1 N1 139.59(17)
C2 Zr1 Si1 N1 -157.71(18)
C4 Zr1 Si1 N1 154.83(17)
C3 Zr1 Si1 N1 -173.17(17)
Br1 Zr1 Si1 N1 -80.92(14)
Br2 Zr1 Si1 N1 143.47(18)
Ir1 Zr1 Si1 N1 59.41(14)
N1 Zr1 Si1 C1 -172.1(2)
C5 Zr1 Si1 C1 -32.56(17)
C2 Zr1 Si1 C1 30.14(18)
C4 Zr1 Si1 C1 -17.32(17)
C3 Zr1 Si1 C1 14.68(17)
Br1 Zr1 Si1 C1 106.93(14)
Br2 Zr1 Si1 C1 -28.7(2)
Ir1 Zr1 Si1 C1 -112.74(14)
N1 Zr1 Si1 C10 93.6(3)
C1 Zr1 Si1 C10 -94.2(3)
C5 Zr1 Si1 C10 -126.8(3)
C2 Zr1 Si1 C10 -64.1(3)
C4 Zr1 Si1 C10 -111.6(3)
C3 Zr1 Si1 C10 -79.6(3)
Br1 Zr1 Si1 C10 12.7(2)
Br2 Zr1 Si1 C10 -122.9(3)
Ir1 Zr1 Si1 C10 153.0(2)
N1 Zr1 Si1 C11 -83.9(3)
C1 Zr1 Si1 C11 88.2(3)
C5 Zr1 Si1 C11 55.7(3)
C2 Zr1 Si1 C11 118.4(3)
C4 Zr1 Si1 C11 70.9(3)
C3 Zr1 Si1 C11 102.9(3)
Br1 Zr1 Si1 C11 -164.9(2)
Br2 Zr1 Si1 C11 59.5(3)
Ir1 Zr1 Si1 C11 -24.5(2)
C26 Zr2 Si2 N2 170.88(19)
C30 Zr2 Si2 N2 138.28(16)
C27 Zr2 Si2 N2 -159.25(16)
C29 Zr2 Si2 N2 153.13(16)
C28 Zr2 Si2 N2 -175.23(16)
Br3 Zr2 Si2 N2 -81.72(13)
Br4 Zr2 Si2 N2 143.59(19)
Ir2 Zr2 Si2 N2 56.58(14)
N2 Zr2 Si2 C26 -170.88(19)
C30 Zr2 Si2 C26 -32.59(16)
C27 Zr2 Si2 C26 29.88(16)
C29 Zr2 Si2 C26 -17.74(16)
C28 Zr2 Si2 C26 13.89(16)
Br3 Zr2 Si2 C26 107.41(14)
Br4 Zr2 Si2 C26 -27.3(2)
Ir2 Zr2 Si2 C26 -114.29(14)
N2 Zr2 Si2 C36 -83.3(3)
C26 Zr2 Si2 C36 87.6(3)
C30 Zr2 Si2 C36 55.0(2)
C27 Zr2 Si2 C36 117.4(2)
C29 Zr2 Si2 C36 69.8(2)
C28 Zr2 Si2 C36 101.5(2)
Br3 Zr2 Si2 C36 -165.0(2)
Br4 Zr2 Si2 C36 60.3(3)
Ir2 Zr2 Si2 C36 -26.7(2)
N2 Zr2 Si2 C35 94.5(2)
C26 Zr2 Si2 C35 -94.6(2)
C30 Zr2 Si2 C35 -127.2(2)
C27 Zr2 Si2 C35 -64.8(2)
C29 Zr2 Si2 C35 -112.4(2)
C28 Zr2 Si2 C35 -80.7(2)
Br3 Zr2 Si2 C35 12.77(19)
Br4 Zr2 Si2 C35 -121.9(2)
Ir2 Zr2 Si2 C35 151.07(18)
C1 Si1 N1 C12 -173.8(3)
C10 Si1 N1 C12 69.0(3)
C11 Si1 N1 C12 -55.3(3)
Zr1 Si1 N1 C12 180.0(3)
C1 Si1 N1 Zr1 6.25(16)
C10 Si1 N1 Zr1 -111.0(2)
C11 Si1 N1 Zr1 124.7(2)
C1 Zr1 N1 C12 174.9(3)
C5 Zr1 N1 C12 145.1(3)
C2 Zr1 N1 C12 -160.1(3)
C4 Zr1 N1 C12 150.3(3)
C3 Zr1 N1 C12 -171.6(3)
Br1 Zr1 N1 C12 -75.1(3)
Br2 Zr1 N1 C12 13.8(4)
Ir1 Zr1 N1 C12 45.7(3)
Si1 Zr1 N1 C12 -180.0(4)
C1 Zr1 N1 Si1 -5.07(13)
C5 Zr1 N1 Si1 -34.90(15)
C2 Zr1 N1 Si1 19.83(15)
C4 Zr1 N1 Si1 -29.77(19)
C3 Zr1 N1 Si1 8.3(2)
Br1 Zr1 N1 Si1 104.91(12)
Br2 Zr1 N1 Si1 -166.24(7)
Ir1 Zr1 N1 Si1 -134.37(11)
C26 Si2 N2 C37 -173.4(3)
C36 Si2 N2 C37 -55.4(3)
C35 Si2 N2 C37 69.9(3)
Zr2 Si2 N2 C37 179.3(3)
C26 Si2 N2 Zr2 7.28(15)
C36 Si2 N2 Zr2 125.25(19)
C35 Si2 N2 Zr2 -109.44(19)
C26 Zr2 N2 C37 174.8(3)
C30 Zr2 N2 C37 144.9(3)
C27 Zr2 N2 C37 -160.7(3)
C29 Zr2 N2 C37 149.2(3)
C28 Zr2 N2 C37 -173.4(3)
Br3 Zr2 N2 C37 -75.6(3)
Br4 Zr2 N2 C37 12.0(4)
Ir2 Zr2 N2 C37 44.1(3)
Si2 Zr2 N2 C37 -179.3(4)
C26 Zr2 N2 Si2 -5.91(12)
C30 Zr2 N2 Si2 -35.87(14)
C27 Zr2 N2 Si2 18.52(14)
C29 Zr2 N2 Si2 -31.58(18)
C28 Zr2 N2 Si2 5.83(19)
Br3 Zr2 N2 Si2 103.61(11)
Br4 Zr2 N2 Si2 -168.72(6)
Ir2 Zr2 N2 Si2 -136.64(10)
N1 Si1 C1 C2 -78.2(3)
C10 Si1 C1 C2 42.2(4)
C11 Si1 C1 C2 160.3(3)
Zr1 Si1 C1 C2 -72.9(3)
N1 Si1 C1 C5 66.7(3)
C10 Si1 C1 C5 -172.9(3)
C11 Si1 C1 C5 -54.8(4)
Zr1 Si1 C1 C5 72.0(3)
N1 Si1 C1 Zr1 -5.24(14)
C10 Si1 C1 Zr1 115.2(2)
C11 Si1 C1 Zr1 -126.78(19)
N1 Zr1 C1 C2 131.0(3)
C5 Zr1 C1 C2 -111.4(3)
C4 Zr1 C1 C2 -74.8(2)
C3 Zr1 C1 C2 -35.6(2)
Br1 Zr1 C1 C2 41.5(2)
Br2 Zr1 C1 C2 -60.2(3)
Ir1 Zr1 C1 C2 -133.9(2)
Si1 Zr1 C1 C2 126.5(3)
N1 Zr1 C1 C5 -117.6(2)
C2 Zr1 C1 C5 111.4(3)
C4 Zr1 C1 C5 36.5(2)
C3 Zr1 C1 C5 75.8(2)
Br1 Zr1 C1 C5 152.88(19)
Br2 Zr1 C1 C5 51.2(3)
Ir1 Zr1 C1 C5 -22.5(3)
Si1 Zr1 C1 C5 -122.2(3)
N1 Zr1 C1 Si1 4.59(12)
C5 Zr1 C1 Si1 122.2(3)
C2 Zr1 C1 Si1 -126.5(3)
C4 Zr1 C1 Si1 158.7(2)
C3 Zr1 C1 Si1 -162.0(2)
Br1 Zr1 C1 Si1 -84.95(12)
Br2 Zr1 C1 Si1 173.35(5)
Ir1 Zr1 C1 Si1 99.69(14)
C5 C1 C2 C3 -2.0(4)
Si1 C1 C2 C3 147.0(3)
Zr1 C1 C2 C3 67.5(3)
C5 C1 C2 C6 172.9(4)
Si1 C1 C2 C6 -38.1(6)
Zr1 C1 C2 C6 -117.7(4)
C5 C1 C2 Zr1 -69.5(2)
Si1 C1 C2 Zr1 79.5(3)
N1 Zr1 C2 C3 -162.1(2)
C1 Zr1 C2 C3 -116.3(3)
C5 Zr1 C2 C3 -76.6(3)
C4 Zr1 C2 C3 -36.3(2)
Br1 Zr1 C2 C3 102.2(2)
Br2 Zr1 C2 C3 20.8(2)
Ir1 Zr1 C2 C3 -32.7(3)
Si1 Zr1 C2 C3 -149.9(3)
N1 Zr1 C2 C1 -45.8(2)
C5 Zr1 C2 C1 39.7(2)
C4 Zr1 C2 C1 80.0(2)
C3 Zr1 C2 C1 116.3(3)
Br1 Zr1 C2 C1 -141.5(2)
Br2 Zr1 C2 C1 137.1(2)
Ir1 Zr1 C2 C1 83.6(3)
Si1 Zr1 C2 C1 -33.6(2)
N1 Zr1 C2 C6 75.6(3)
C1 Zr1 C2 C6 121.4(4)
C5 Zr1 C2 C6 161.0(4)
C4 Zr1 C2 C6 -158.7(4)
C3 Zr1 C2 C6 -122.3(4)
Br1 Zr1 C2 C6 -20.2(3)
Br2 Zr1 C2 C6 -101.6(3)
Ir1 Zr1 C2 C6 -155.0(3)
Si1 Zr1 C2 C6 87.8(3)
C1 C2 C3 C4 2.4(4)
C6 C2 C3 C4 -172.7(4)
Zr1 C2 C3 C4 65.2(3)
C1 C2 C3 C7 179.6(4)
C6 C2 C3 C7 4.6(7)
Zr1 C2 C3 C7 -117.5(4)
C1 C2 C3 Zr1 -62.8(3)
C6 C2 C3 Zr1 122.1(4)
N1 Zr1 C3 C2 21.9(3)
C1 Zr1 C3 C2 37.5(2)
C5 Zr1 C3 C2 79.7(2)
C4 Zr1 C3 C2 116.0(3)
Br1 Zr1 C3 C2 -76.8(2)
Br2 Zr1 C3 C2 -160.5(2)
Ir1 Zr1 C3 C2 160.7(2)
Si1 Zr1 C3 C2 26.6(2)
N1 Zr1 C3 C4 -94.1(2)
C1 Zr1 C3 C4 -78.5(2)
C5 Zr1 C3 C4 -36.3(2)
C2 Zr1 C3 C4 -116.0(3)
Br1 Zr1 C3 C4 167.2(2)
Br2 Zr1 C3 C4 83.5(2)
Ir1 Zr1 C3 C4 44.7(2)
Si1 Zr1 C3 C4 -89.4(2)
N1 Zr1 C3 C7 143.4(3)
C1 Zr1 C3 C7 159.0(4)
C5 Zr1 C3 C7 -158.8(4)
C2 Zr1 C3 C7 121.5(5)
C4 Zr1 C3 C7 -122.5(5)
Br1 Zr1 C3 C7 44.7(4)
Br2 Zr1 C3 C7 -39.0(3)
Ir1 Zr1 C3 C7 -77.8(4)
Si1 Zr1 C3 C7 148.1(4)
C2 C3 C4 C5 -1.8(4)
C7 C3 C4 C5 -179.1(4)
Zr1 C3 C4 C5 61.5(2)
C2 C3 C4 C8 173.9(4)
C7 C3 C4 C8 -3.4(6)
Zr1 C3 C4 C8 -122.8(4)
C2 C3 C4 Zr1 -63.3(3)
C7 C3 C4 Zr1 119.4(4)
N1 Zr1 C4 C5 -9.6(3)
C1 Zr1 C4 C5 -38.4(2)
C2 Zr1 C4 C5 -80.4(2)
C3 Zr1 C4 C5 -116.9(3)
Br1 Zr1 C4 C5 -132.2(2)
Br2 Zr1 C4 C5 152.4(2)
Ir1 Zr1 C4 C5 101.6(2)
Si1 Zr1 C4 C5 -25.6(2)
N1 Zr1 C4 C3 107.3(2)
C1 Zr1 C4 C3 78.4(2)
C5 Zr1 C4 C3 116.9(3)
C2 Zr1 C4 C3 36.5(2)
Br1 Zr1 C4 C3 -15.3(3)
Br2 Zr1 C4 C3 -90.8(2)
Ir1 Zr1 C4 C3 -141.5(2)
Si1 Zr1 C4 C3 91.3(2)
N1 Zr1 C4 C8 -129.8(3)
C1 Zr1 C4 C8 -158.6(4)
C5 Zr1 C4 C8 -120.2(4)
C2 Zr1 C4 C8 159.4(4)
C3 Zr1 C4 C8 123.0(5)
Br1 Zr1 C4 C8 107.6(3)
Br2 Zr1 C4 C8 32.2(3)
Ir1 Zr1 C4 C8 -18.6(3)
Si1 Zr1 C4 C8 -145.8(3)
C3 C4 C5 C1 0.5(4)
C8 C4 C5 C1 -175.1(3)
Zr1 C4 C5 C1 65.0(2)
C3 C4 C5 C9 178.3(4)
C8 C4 C5 C9 2.6(6)
Zr1 C4 C5 C9 -117.2(4)
C3 C4 C5 Zr1 -64.5(3)
C8 C4 C5 Zr1 119.8(4)
C2 C1 C5 C4 0.9(4)
Si1 C1 C5 C4 -149.8(3)
Zr1 C1 C5 C4 -69.7(3)
C2 C1 C5 C9 -176.8(4)
Si1 C1 C5 C9 32.6(5)
Zr1 C1 C5 C9 112.6(4)
C2 C1 C5 Zr1 70.6(3)
Si1 C1 C5 Zr1 -80.1(2)
N1 Zr1 C5 C4 171.8(2)
C1 Zr1 C5 C4 114.7(3)
C2 Zr1 C5 C4 75.4(2)
C3 Zr1 C5 C4 35.7(2)
Br1 Zr1 C5 C4 73.6(3)
Br2 Zr1 C5 C4 -28.6(2)
Ir1 Zr1 C5 C4 -82.2(2)
Si1 Zr1 C5 C4 150.7(2)
N1 Zr1 C5 C1 57.1(2)
C2 Zr1 C5 C1 -39.3(2)
C4 Zr1 C5 C1 -114.7(3)
C3 Zr1 C5 C1 -79.0(2)
Br1 Zr1 C5 C1 -41.1(3)
Br2 Zr1 C5 C1 -143.2(2)
Ir1 Zr1 C5 C1 163.2(2)
Si1 Zr1 C5 C1 36.05(19)
N1 Zr1 C5 C9 -64.9(3)
C1 Zr1 C5 C9 -122.1(4)
C2 Zr1 C5 C9 -161.3(4)
C4 Zr1 C5 C9 123.3(4)
C3 Zr1 C5 C9 159.0(4)
Br1 Zr1 C5 C9 -163.2(3)
Br2 Zr1 C5 C9 94.7(3)
Ir1 Zr1 C5 C9 41.1(3)
Si1 Zr1 C5 C9 -86.0(3)
Si1 N1 C12 C13 92.0(3)
Zr1 N1 C12 C13 -88.0(4)
Si1 N1 C12 C14 -147.6(3)
Zr1 N1 C12 C14 32.4(4)
Si1 N1 C12 C15 -27.7(4)
Zr1 N1 C12 C15 152.3(3)
C20 Ir1 C16 C17 118.3(3)
C19 Ir1 C16 C17 79.2(2)
C18 Ir1 C16 C17 37.29(19)
Br2 Ir1 C16 C17 -41.7(2)
Zr1 Ir1 C16 C17 -139.01(17)
C19 Ir1 C16 C20 -39.06(19)
C18 Ir1 C16 C20 -81.0(2)
C17 Ir1 C16 C20 -118.3(3)
Br2 Ir1 C16 C20 -159.94(15)
Zr1 Ir1 C16 C20 102.7(2)
C20 Ir1 C16 C21 -117.3(4)
C19 Ir1 C16 C21 -156.4(4)
C18 Ir1 C16 C21 161.7(4)
C17 Ir1 C16 C21 124.4(4)
Br2 Ir1 C16 C21 82.8(3)
Zr1 Ir1 C16 C21 -14.6(4)
C20 C16 C17 C18 -1.1(4)
C21 C16 C17 C18 178.0(3)
Ir1 C16 C17 C18 -60.8(2)
C20 C16 C17 C22 -176.8(3)
C21 C16 C17 C22 2.3(6)
Ir1 C16 C17 C22 123.5(3)
C20 C16 C17 Ir1 59.7(2)
C21 C16 C17 Ir1 -121.2(4)
C20 Ir1 C17 C16 -37.93(19)
C19 Ir1 C17 C16 -81.6(2)
C18 Ir1 C17 C16 -118.4(3)
Br2 Ir1 C17 C16 147.99(18)
Zr1 Ir1 C17 C16 118.2(2)
C20 Ir1 C17 C18 80.4(2)
C16 Ir1 C17 C18 118.4(3)
C19 Ir1 C17 C18 36.73(19)
Br2 Ir1 C17 C18 -93.63(18)
Zr1 Ir1 C17 C18 -123.5(2)
C20 Ir1 C17 C22 -160.4(4)
C16 Ir1 C17 C22 -122.4(4)
C19 Ir1 C17 C22 155.9(4)
C18 Ir1 C17 C22 119.2(4)
Br2 Ir1 C17 C22 25.6(3)
Zr1 Ir1 C17 C22 -4.3(5)
C16 C17 C18 C19 -0.7(4)
C22 C17 C18 C19 175.1(3)
Ir1 C17 C18 C19 -61.3(2)
C16 C17 C18 C23 -177.8(3)
C22 C17 C18 C23 -2.0(5)
Ir1 C17 C18 C23 121.6(3)
C16 C17 C18 Ir1 60.6(2)
C22 C17 C18 Ir1 -123.6(3)
C20 Ir1 C18 C19 38.2(2)
C16 Ir1 C18 C19 81.7(2)
C17 Ir1 C18 C19 118.4(3)
Br2 Ir1 C18 C19 -149.90(19)
Zr1 Ir1 C18 C19 -102.2(2)
C20 Ir1 C18 C17 -80.3(2)
C16 Ir1 C18 C17 -36.72(19)
C19 Ir1 C18 C17 -118.4(3)
Br2 Ir1 C18 C17 91.66(19)
Zr1 Ir1 C18 C17 139.40(18)
C20 Ir1 C18 C23 158.8(4)
C16 Ir1 C18 C23 -157.7(4)
C19 Ir1 C18 C23 120.6(4)
C17 Ir1 C18 C23 -120.9(4)
Br2 Ir1 C18 C23 -29.3(3)
Zr1 Ir1 C18 C23 18.5(4)
C17 C18 C19 C20 2.3(4)
C23 C18 C19 C20 179.3(3)
Ir1 C18 C19 C20 -59.5(2)
C17 C18 C19 C24 -176.2(3)
C23 C18 C19 C24 0.9(6)
Ir1 C18 C19 C24 122.1(4)
C17 C18 C19 Ir1 61.7(2)
C23 C18 C19 Ir1 -121.2(3)
C20 Ir1 C19 C18 -118.0(3)
C16 Ir1 C19 C18 -79.1(2)
C17 Ir1 C19 C18 -37.2(2)
Br2 Ir1 C19 C18 39.8(2)
Zr1 Ir1 C19 C18 130.98(18)
C16 Ir1 C19 C20 38.92(19)
C18 Ir1 C19 C20 118.0(3)
C17 Ir1 C19 C20 80.8(2)
Br2 Ir1 C19 C20 157.83(15)
Zr1 Ir1 C19 C20 -111.01(19)
C20 Ir1 C19 C24 118.7(4)
C16 Ir1 C19 C24 157.6(4)
C18 Ir1 C19 C24 -123.3(4)
C17 Ir1 C19 C24 -160.6(4)
Br2 Ir1 C19 C24 -83.5(3)
Zr1 Ir1 C19 C24 7.7(4)
C17 C16 C20 C19 2.5(4)
C21 C16 C20 C19 -176.7(3)
Ir1 C16 C20 C19 64.4(2)
C17 C16 C20 C25 169.8(3)
C21 C16 C20 C25 -9.3(5)
Ir1 C16 C20 C25 -128.2(3)
C17 C16 C20 Ir1 -61.9(2)
C21 C16 C20 Ir1 118.9(3)
C18 C19 C20 C16 -2.9(4)
C24 C19 C20 C16 175.6(3)
Ir1 C19 C20 C16 -64.4(2)
C18 C19 C20 C25 -170.5(3)
C24 C19 C20 C25 7.9(5)
Ir1 C19 C20 C25 128.0(3)
C18 C19 C20 Ir1 61.5(2)
C24 C19 C20 Ir1 -120.1(3)
C19 Ir1 C20 C16 115.6(3)
C18 Ir1 C20 C16 79.0(2)
C17 Ir1 C20 C16 36.52(19)
Br2 Ir1 C20 C16 54.4(4)
Zr1 Ir1 C20 C16 -129.74(17)
C16 Ir1 C20 C19 -115.6(3)
C18 Ir1 C20 C19 -36.66(19)
C17 Ir1 C20 C19 -79.1(2)
Br2 Ir1 C20 C19 -61.2(4)
Zr1 Ir1 C20 C19 114.65(18)
C16 Ir1 C20 C25 123.2(4)
C19 Ir1 C20 C25 -121.2(4)
C18 Ir1 C20 C25 -157.9(4)
C17 Ir1 C20 C25 159.7(4)
Br2 Ir1 C20 C25 177.56(19)
Zr1 Ir1 C20 C25 -6.6(4)
N2 Si2 C26 C30 66.0(3)
C36 Si2 C26 C30 -55.2(3)
C35 Si2 C26 C30 -174.1(3)
Zr2 Si2 C26 C30 72.1(3)
N2 Si2 C26 C27 -78.8(3)
C36 Si2 C26 C27 160.0(3)
C35 Si2 C26 C27 41.1(4)
Zr2 Si2 C26 C27 -72.7(3)
N2 Si2 C26 Zr2 -6.09(13)
C36 Si2 C26 Zr2 -127.25(19)
C35 Si2 C26 Zr2 113.84(18)
N2 Zr2 C26 C30 -116.3(2)
C27 Zr2 C26 C30 111.5(3)
C29 Zr2 C26 C30 36.5(2)
C28 Zr2 C26 C30 75.4(2)
Br3 Zr2 C26 C30 154.51(18)
Br4 Zr2 C26 C30 52.9(2)
Ir2 Zr2 C26 C30 -22.4(3)
Si2 Zr2 C26 C30 -121.6(3)
N2 Zr2 C26 C27 132.1(2)
C30 Zr2 C26 C27 -111.5(3)
C29 Zr2 C26 C27 -75.1(2)
C28 Zr2 C26 C27 -36.1(2)
Br3 Zr2 C26 C27 43.0(2)
Br4 Zr2 C26 C27 -58.7(2)
Ir2 Zr2 C26 C27 -133.91(17)
Si2 Zr2 C26 C27 126.8(3)
N2 Zr2 C26 Si2 5.32(11)
C30 Zr2 C26 Si2 121.6(3)
C27 Zr2 C26 Si2 -126.8(3)
C29 Zr2 C26 Si2 158.11(19)
C28 Zr2 C26 Si2 -162.93(19)
Br3 Zr2 C26 Si2 -83.86(12)
Br4 Zr2 C26 Si2 174.49(4)
Ir2 Zr2 C26 Si2 99.26(12)
C30 C26 C27 C28 -1.5(4)
Si2 C26 C27 C28 147.2(3)
Zr2 C26 C27 C28 68.0(2)
C30 C26 C27 C31 172.8(3)
Si2 C26 C27 C31 -38.5(5)
Zr2 C26 C27 C31 -117.6(4)
C30 C26 C27 Zr2 -69.6(2)
Si2 C26 C27 Zr2 79.1(2)
N2 Zr2 C27 C28 -160.3(2)
C26 Zr2 C27 C28 -115.5(3)
C30 Zr2 C27 C28 -76.1(2)
C29 Zr2 C27 C28 -35.9(2)
Br3 Zr2 C27 C28 104.5(2)
Br4 Zr2 C27 C28 23.2(2)
Ir2 Zr2 C27 C28 -30.2(3)
Si2 Zr2 C27 C28 -149.0(2)
N2 Zr2 C27 C26 -44.9(2)
C30 Zr2 C27 C26 39.4(2)
C29 Zr2 C27 C26 79.6(2)
C28 Zr2 C27 C26 115.5(3)
Br3 Zr2 C27 C26 -140.0(2)
Br4 Zr2 C27 C26 138.68(18)
Ir2 Zr2 C27 C26 85.2(2)
Si2 Zr2 C27 C26 -33.50(18)
N2 Zr2 C27 C31 77.1(3)
C26 Zr2 C27 C31 122.0(4)
C30 Zr2 C27 C31 161.3(4)
C29 Zr2 C27 C31 -158.5(4)
C28 Zr2 C27 C31 -122.6(4)
Br3 Zr2 C27 C31 -18.1(3)
Br4 Zr2 C27 C31 -99.4(3)
Ir2 Zr2 C27 C31 -152.8(2)
Si2 Zr2 C27 C31 88.5(3)
C26 C27 C28 C29 1.9(4)
C31 C27 C28 C29 -172.6(3)
Zr2 C27 C28 C29 65.1(2)
C26 C27 C28 C32 178.0(3)
C31 C27 C28 C32 3.5(6)
Zr2 C27 C28 C32 -118.8(3)
C26 C27 C28 Zr2 -63.2(2)
C31 C27 C28 Zr2 122.3(3)
N2 Zr2 C28 C29 -92.0(2)
C26 Zr2 C28 C29 -78.4(2)
C30 Zr2 C28 C29 -36.4(2)
C27 Zr2 C28 C29 -116.2(3)
Br3 Zr2 C28 C29 168.9(2)
Br4 Zr2 C28 C29 85.5(2)
Ir2 Zr2 C28 C29 46.2(2)
Si2 Zr2 C28 C29 -88.8(2)
N2 Zr2 C28 C27 24.2(3)
C26 Zr2 C28 C27 37.8(2)
C30 Zr2 C28 C27 79.8(2)
C29 Zr2 C28 C27 116.2(3)
Br3 Zr2 C28 C27 -74.9(2)
Br4 Zr2 C28 C27 -158.3(2)
Ir2 Zr2 C28 C27 162.39(18)
Si2 Zr2 C28 C27 27.4(2)
N2 Zr2 C28 C32 144.1(3)
C26 Zr2 C28 C32 157.7(4)
C30 Zr2 C28 C32 -160.3(4)
C27 Zr2 C28 C32 119.9(4)
C29 Zr2 C28 C32 -123.9(4)
Br3 Zr2 C28 C32 45.0(3)
Br4 Zr2 C28 C32 -38.4(3)
Ir2 Zr2 C28 C32 -77.7(3)
Si2 Zr2 C28 C32 147.3(3)
C27 C28 C29 C30 -1.5(4)
C32 C28 C29 C30 -177.5(3)
Zr2 C28 C29 C30 61.4(2)
C27 C28 C29 C33 175.0(3)
C32 C28 C29 C33 -1.0(6)
Zr2 C28 C29 C33 -122.1(4)
C27 C28 C29 Zr2 -62.9(2)
C32 C28 C29 Zr2 121.1(4)
N2 Zr2 C29 C28 108.7(2)
C26 Zr2 C29 C28 78.6(2)
C30 Zr2 C29 C28 116.8(3)
C27 Zr2 C29 C28 36.6(2)
Br3 Zr2 C29 C28 -13.4(2)
Br4 Zr2 C29 C28 -89.6(2)
Ir2 Zr2 C29 C28 -140.4(2)
Si2 Zr2 C29 C28 91.9(2)
N2 Zr2 C29 C30 -8.0(2)
C26 Zr2 C29 C30 -38.2(2)
C27 Zr2 C29 C30 -80.2(2)
C28 Zr2 C29 C30 -116.8(3)
Br3 Zr2 C29 C30 -130.20(19)
Br4 Zr2 C29 C30 153.6(2)
Ir2 Zr2 C29 C30 102.8(2)
Si2 Zr2 C29 C30 -24.9(2)
N2 Zr2 C29 C33 -128.0(3)
C26 Zr2 C29 C33 -158.2(4)
C30 Zr2 C29 C33 -120.0(4)
C27 Zr2 C29 C33 159.8(4)
C28 Zr2 C29 C33 123.2(4)
Br3 Zr2 C29 C33 109.8(3)
Br4 Zr2 C29 C33 33.7(3)
Ir2 Zr2 C29 C33 -17.2(3)
Si2 Zr2 C29 C33 -144.9(3)
C28 C29 C30 C26 0.6(4)
C33 C29 C30 C26 -175.9(3)
Zr2 C29 C30 C26 65.2(2)
C28 C29 C30 C34 178.0(3)
C33 C29 C30 C34 1.5(6)
Zr2 C29 C30 C34 -117.3(3)
C28 C29 C30 Zr2 -64.7(2)
C33 C29 C30 Zr2 118.8(3)
C27 C26 C30 C29 0.6(4)
Si2 C26 C30 C29 -150.1(2)
Zr2 C26 C30 C29 -70.0(2)
C27 C26 C30 C34 -176.8(3)
Si2 C26 C30 C34 32.5(5)
Zr2 C26 C30 C34 112.6(3)
C27 C26 C30 Zr2 70.6(2)
Si2 C26 C30 Zr2 -80.0(2)
N2 Zr2 C30 C29 173.1(2)
C26 Zr2 C30 C29 114.8(3)
C27 Zr2 C30 C29 75.6(2)
C28 Zr2 C30 C29 35.5(2)
Br3 Zr2 C30 C29 76.5(2)
Br4 Zr2 C30 C29 -27.8(2)
Ir2 Zr2 C30 C29 -81.6(2)
Si2 Zr2 C30 C29 151.4(2)
N2 Zr2 C30 C26 58.2(2)
C27 Zr2 C30 C26 -39.3(2)
C29 Zr2 C30 C26 -114.8(3)
C28 Zr2 C30 C26 -79.3(2)
Br3 Zr2 C30 C26 -38.3(3)
Br4 Zr2 C30 C26 -142.59(18)
Ir2 Zr2 C30 C26 163.51(19)
Si2 Zr2 C30 C26 36.56(18)
N2 Zr2 C30 C34 -63.9(3)
C26 Zr2 C30 C34 -122.2(4)
C27 Zr2 C30 C34 -161.4(4)
C29 Zr2 C30 C34 123.0(4)
C28 Zr2 C30 C34 158.6(4)
Br3 Zr2 C30 C34 -160.5(2)
Br4 Zr2 C30 C34 95.3(3)
Ir2 Zr2 C30 C34 41.4(3)
Si2 Zr2 C30 C34 -85.6(3)
Si2 N2 C37 C39 96.3(3)
Zr2 N2 C37 C39 -84.6(4)
Si2 N2 C37 C38 -142.6(3)
Zr2 N2 C37 C38 36.5(4)
Si2 N2 C37 C40 -23.4(4)
Zr2 N2 C37 C40 155.8(3)
C45A Ir2 C41 C42 97.0(6)
C41A Ir2 C41 C42 139(2)
C44A Ir2 C41 C42 54.4(5)
C45 Ir2 C41 C42 117.1(6)
C42A Ir2 C41 C42 -19.5(5)
C43 Ir2 C41 C42 36.9(4)
C44 Ir2 C41 C42 78.3(4)
C43A Ir2 C41 C42 14.8(4)
Br4 Ir2 C41 C42 -40.8(5)
Zr2 Ir2 C41 C42 -144.7(3)
C45A Ir2 C41 C45 -20.1(4)
C41A Ir2 C41 C45 21.5(18)
C44A Ir2 C41 C45 -62.8(5)
C42A Ir2 C41 C45 -136.7(7)
C42 Ir2 C41 C45 -117.1(6)
C43 Ir2 C41 C45 -80.2(4)
C44 Ir2 C41 C45 -38.9(3)
C43A Ir2 C41 C45 -102.3(5)
Br4 Ir2 C41 C45 -157.9(3)
Zr2 Ir2 C41 C45 98.1(4)
C45A Ir2 C41 C46 -136.6(9)
C41A Ir2 C41 C46 -95(2)
C44A Ir2 C41 C46 -179.3(8)
C45 Ir2 C41 C46 -116.5(8)
C42A Ir2 C41 C46 106.8(10)
C42 Ir2 C41 C46 126.3(9)
C43 Ir2 C41 C46 163.2(8)
C44 Ir2 C41 C46 -155.4(8)
C43A Ir2 C41 C46 141.1(8)
Br4 Ir2 C41 C46 85.6(7)
Zr2 Ir2 C41 C46 -18.4(9)
C45 C41 C42 C43 -1.6(7)
C46 C41 C42 C43 176.2(7)
Ir2 C41 C42 C43 -62.9(4)
C45 C41 C42 C47 -178.5(7)
C46 C41 C42 C47 -0.7(12)
Ir2 C41 C42 C47 120.3(7)
C45 C41 C42 Ir2 61.3(4)
C46 C41 C42 Ir2 -120.9(8)
C45A Ir2 C42 C43 60.6(5)
C41A Ir2 C42 C43 107.6(6)
C44A Ir2 C42 C43 14.0(4)
C45 Ir2 C42 C43 79.3(4)
C41 Ir2 C42 C43 117.7(6)
C42A Ir2 C42 C43 159.0(14)
C44 Ir2 C42 C43 36.2(3)
C43A Ir2 C42 C43 -27.8(7)
Br4 Ir2 C42 C43 -91.6(4)
Zr2 Ir2 C42 C43 -130.3(5)
C45A Ir2 C42 C41 -57.1(5)
C41A Ir2 C42 C41 -10.2(5)
C44A Ir2 C42 C41 -103.7(5)
C45 Ir2 C42 C41 -38.4(4)
C42A Ir2 C42 C41 41.3(12)
C43 Ir2 C42 C41 -117.7(6)
C44 Ir2 C42 C41 -81.5(4)
C43A Ir2 C42 C41 -145.5(10)
Br4 Ir2 C42 C41 150.7(4)
Zr2 Ir2 C42 C41 112.0(6)
C45A Ir2 C42 C47 -176.9(10)
C41A Ir2 C42 C47 -129.9(10)
C44A Ir2 C42 C47 136.5(9)
C45 Ir2 C42 C47 -158.2(9)
C41 Ir2 C42 C47 -119.8(10)
C42A Ir2 C42 C47 -78.5(14)
C43 Ir2 C42 C47 122.5(9)
C44 Ir2 C42 C47 158.7(9)
C43A Ir2 C42 C47 94.7(11)
Br4 Ir2 C42 C47 30.9(8)
Zr2 Ir2 C42 C47 -7.8(13)
C41 C42 C43 C44 -0.1(7)
C47 C42 C43 C44 176.7(7)
Ir2 C42 C43 C44 -61.9(4)
C41 C42 C43 C48 -178.3(6)
C47 C42 C43 C48 -1.5(11)
Ir2 C42 C43 C48 119.9(6)
C41 C42 C43 Ir2 61.8(5)
C47 C42 C43 Ir2 -121.4(7)
C45A Ir2 C43 C44 24.3(4)
C41A Ir2 C43 C44 69.3(4)
C44A Ir2 C43 C44 -19.8(10)
C45 Ir2 C43 C44 37.6(3)
C41 Ir2 C43 C44 81.3(4)
C42A Ir2 C43 C44 112.4(4)
C42 Ir2 C43 C44 118.9(5)
C43A Ir2 C43 C44 150.5(9)
Br4 Ir2 C43 C44 -145.4(3)
Zr2 Ir2 C43 C44 -96.7(4)
C45A Ir2 C43 C42 -94.6(6)
C41A Ir2 C43 C42 -49.6(5)
C44A Ir2 C43 C42 -138.7(12)
C45 Ir2 C43 C42 -81.3(4)
C41 Ir2 C43 C42 -37.6(4)
C42A Ir2 C43 C42 -6.5(4)
C44 Ir2 C43 C42 -118.9(5)
C43A Ir2 C43 C42 31.6(8)
Br4 Ir2 C43 C42 95.7(4)
Zr2 Ir2 C43 C42 144.4(3)
C45A Ir2 C43 C48 145.1(9)
C41A Ir2 C43 C48 -169.8(8)
C44A Ir2 C43 C48 101.1(13)
C45 Ir2 C43 C48 158.4(7)
C41 Ir2 C43 C48 -157.8(7)
C42A Ir2 C43 C48 -126.7(8)
C42 Ir2 C43 C48 -120.2(8)
C44 Ir2 C43 C48 120.9(8)
C43A Ir2 C43 C48 -88.6(10)
Br4 Ir2 C43 C48 -24.5(6)
Zr2 Ir2 C43 C48 24.2(9)
C42 C43 C44 C45 1.8(6)
C48 C43 C44 C45 180.0(6)
Ir2 C43 C44 C45 -59.3(4)
C42 C43 C44 C49 -176.0(6)
C48 C43 C44 C49 2.2(10)
Ir2 C43 C44 C49 122.9(6)
C42 C43 C44 Ir2 61.0(4)
C48 C43 C44 Ir2 -120.8(6)
C45A Ir2 C44 C43 -120.2(9)
C41A Ir2 C44 C43 -90.6(5)
C44A Ir2 C44 C43 14.8(7)
C45 Ir2 C44 C43 -118.6(5)
C41 Ir2 C44 C43 -79.2(4)
C42A Ir2 C44 C43 -49.0(4)
C42 Ir2 C44 C43 -36.6(4)
C43A Ir2 C44 C43 -11.8(4)
Br4 Ir2 C44 C43 45.7(4)
Zr2 Ir2 C44 C43 136.3(3)
C45A Ir2 C44 C45 -1.6(9)
C41A Ir2 C44 C45 28.0(4)
C44A Ir2 C44 C45 133.4(9)
C41 Ir2 C44 C45 39.4(3)
C42A Ir2 C44 C45 69.5(4)
C42 Ir2 C44 C45 82.0(4)
C43 Ir2 C44 C45 118.6(5)
C43A Ir2 C44 C45 106.8(4)
Br4 Ir2 C44 C45 164.2(3)
Zr2 Ir2 C44 C45 -105.1(3)
C45A Ir2 C44 C49 115.4(11)
C41A Ir2 C44 C49 145.0(7)
C44A Ir2 C44 C49 -109.6(11)
C45 Ir2 C44 C49 117.0(7)
C41 Ir2 C44 C49 156.4(7)
C42A Ir2 C44 C49 -173.4(7)
C42 Ir2 C44 C49 -161.0(7)
C43 Ir2 C44 C49 -124.4(8)
C43A Ir2 C44 C49 -136.2(7)
Br4 Ir2 C44 C49 -78.7(6)
Zr2 Ir2 C44 C49 11.9(7)
C43 C44 C45 C41 -2.7(6)
C49 C44 C45 C41 175.2(6)
Ir2 C44 C45 C41 -63.7(4)
C43 C44 C45 C50 -168.7(6)
C49 C44 C45 C50 9.2(9)
Ir2 C44 C45 C50 130.4(6)
C43 C44 C45 Ir2 60.9(4)
C49 C44 C45 Ir2 -121.1(6)
C42 C41 C45 C44 2.7(7)
C46 C41 C45 C44 -175.3(6)
Ir2 C41 C45 C44 64.9(4)
C42 C41 C45 C50 168.0(6)
C46 C41 C45 C50 -10.0(11)
Ir2 C41 C45 C50 -129.7(7)
C42 C41 C45 Ir2 -62.3(5)
C46 C41 C45 Ir2 119.8(7)
C45A Ir2 C45 C44 2.0(11)
C41A Ir2 C45 C44 -123.5(7)
C44A Ir2 C45 C44 -19.3(4)
C41 Ir2 C45 C44 -115.0(5)
C42A Ir2 C45 C44 -93.2(4)
C42 Ir2 C45 C44 -77.6(4)
C43 Ir2 C45 C44 -36.0(3)
C43A Ir2 C45 C44 -55.2(4)
Br4 Ir2 C45 C44 -45.9(7)
Zr2 Ir2 C45 C44 116.4(3)
C45A Ir2 C45 C41 117.0(13)
C41A Ir2 C45 C41 -8.5(7)
C44A Ir2 C45 C41 95.7(5)
C42A Ir2 C45 C41 21.7(4)
C42 Ir2 C45 C41 37.4(4)
C43 Ir2 C45 C41 79.0(4)
C44 Ir2 C45 C41 115.0(5)
C43A Ir2 C45 C41 59.8(4)
Br4 Ir2 C45 C41 69.1(7)
Zr2 Ir2 C45 C41 -128.6(3)
C45A Ir2 C45 C50 -119.0(15)
C41A Ir2 C45 C50 115.4(10)
C44A Ir2 C45 C50 -140.3(8)
C41 Ir2 C45 C50 124.0(8)
C42A Ir2 C45 C50 145.7(8)
C42 Ir2 C45 C50 161.3(8)
C43 Ir2 C45 C50 -157.1(7)
C44 Ir2 C45 C50 -121.1(8)
C43A Ir2 C45 C50 -176.2(8)
Br4 Ir2 C45 C50 -167.0(4)
Zr2 Ir2 C45 C50 -4.6(8)
C44A Ir2 C41A C45A -39.4(6)
C45 Ir2 C41A C45A 21.2(6)
C41 Ir2 C41A C45A -130(2)
C42A Ir2 C41A C45A -113.9(8)
C42 Ir2 C41A C45A -96.4(7)
C43 Ir2 C41A C45A -57.2(6)
C44 Ir2 C41A C45A -16.2(5)
C43A Ir2 C41A C45A -79.1(6)
Br4 Ir2 C41A C45A -129.5(6)
Zr2 Ir2 C41A C45A 112.3(6)
C45A Ir2 C41A C42A 113.9(8)
C44A Ir2 C41A C42A 74.5(6)
C45 Ir2 C41A C42A 135.0(9)
C41 Ir2 C41A C42A -16.4(17)
C42 Ir2 C41A C42A 17.5(4)
C43 Ir2 C41A C42A 56.6(5)
C44 Ir2 C41A C42A 97.7(6)
C43A Ir2 C41A C42A 34.7(5)
Br4 Ir2 C41A C42A -15.6(8)
Zr2 Ir2 C41A C42A -133.8(5)
C45A Ir2 C41A C46A -129.2(14)
C44A Ir2 C41A C46A -168.5(12)
C45 Ir2 C41A C46A -108.0(13)
C41 Ir2 C41A C46A 101(2)
C42A Ir2 C41A C46A 117.0(13)
C42 Ir2 C41A C46A 134.4(12)
C43 Ir2 C41A C46A 173.6(12)
C44 Ir2 C41A C46A -145.4(12)
C43A Ir2 C41A C46A 151.7(12)
Br4 Ir2 C41A C46A 101.4(10)
Zr2 Ir2 C41A C46A -16.8(13)
C45A C41A C42A C43A -0.5(10)
C46A C41A C42A C43A 173.5(9)
Ir2 C41A C42A C43A -61.5(6)
C45A C41A C42A C47A -174.6(9)
C46A C41A C42A C47A -0.6(15)
Ir2 C41A C42A C47A 124.4(9)
C45A C41A C42A Ir2 61.0(6)
C46A C41A C42A Ir2 -125.1(10)
C45A Ir2 C42A C43A 79.1(6)
C41A Ir2 C42A C43A 120.1(7)
C44A Ir2 C42A C43A 34.3(5)
C45 Ir2 C42A C43A 97.6(5)
C41 Ir2 C42A C43A 126.6(8)
C42 Ir2 C42A C43A 4.4(11)
C43 Ir2 C42A C43A 20.7(4)
C44 Ir2 C42A C43A 56.6(5)
Br4 Ir2 C42A C43A -69.4(5)
Zr2 Ir2 C42A C43A -131.0(5)
C45A Ir2 C42A C41A -41.0(6)
C44A Ir2 C42A C41A -85.8(6)
C45 Ir2 C42A C41A -22.5(5)
C41 Ir2 C42A C41A 6.6(7)
C42 Ir2 C42A C41A -115.7(14)
C43 Ir2 C42A C41A -99.4(6)
C44 Ir2 C42A C41A -63.5(5)
C43A Ir2 C42A C41A -120.1(7)
Br4 Ir2 C42A C41A 170.5(5)
Zr2 Ir2 C42A C41A 109.0(5)
C45A Ir2 C42A C47A -160.7(11)
C41A Ir2 C42A C47A -119.8(12)
C44A Ir2 C42A C47A 154.5(10)
C45 Ir2 C42A C47A -142.3(10)
C41 Ir2 C42A C47A -113.2(12)
C42 Ir2 C42A C47A 124.6(17)
C43 Ir2 C42A C47A 140.9(10)
C44 Ir2 C42A C47A 176.7(10)
C43A Ir2 C42A C47A 120.2(11)
Br4 Ir2 C42A C47A 50.8(10)
Zr2 Ir2 C42A C47A -10.8(12)
C41A C42A C43A C44A 0.0(10)
C47A C42A C43A C44A 174.3(9)
Ir2 C42A C43A C44A -57.5(6)
C41A C42A C43A C48A -178.1(9)
C47A C42A C43A C48A -3.7(14)
Ir2 C42A C43A C48A 124.5(9)
C41A C42A C43A Ir2 57.5(6)
C47A C42A C43A Ir2 -128.2(9)
C45A Ir2 C43A C44A 39.3(6)
C41A Ir2 C43A C44A 84.7(6)
C45 Ir2 C43A C44A 55.0(5)
C41 Ir2 C43A C44A 95.0(6)
C42A Ir2 C43A C44A 122.1(7)
C42 Ir2 C43A C44A 119.3(10)
C43 Ir2 C43A C44A -4.6(7)
C44 Ir2 C43A C44A 16.5(5)
Br4 Ir2 C43A C44A -122.3(5)
Zr2 Ir2 C43A C44A -111.4(6)
C45A Ir2 C43A C42A -82.7(6)
C41A Ir2 C43A C42A -37.4(5)
C44A Ir2 C43A C42A -122.1(7)
C45 Ir2 C43A C42A -67.0(5)
C41 Ir2 C43A C42A -27.1(4)
C42 Ir2 C43A C42A -2.8(7)
C43 Ir2 C43A C42A -126.7(10)
C44 Ir2 C43A C42A -105.6(5)
Br4 Ir2 C43A C42A 115.7(5)
Zr2 Ir2 C43A C42A 126.5(5)
C45A Ir2 C43A C48A 157.4(11)
C41A Ir2 C43A C48A -157.3(11)
C44A Ir2 C43A C48A 118.0(12)
C45 Ir2 C43A C48A 173.1(10)
C41 Ir2 C43A C48A -147.0(11)
C42A Ir2 C43A C48A -119.9(11)
C42 Ir2 C43A C48A -122.7(14)
C43 Ir2 C43A C48A 113.4(14)
C44 Ir2 C43A C48A 134.5(11)
Br4 Ir2 C43A C48A -4.2(9)
Zr2 Ir2 C43A C48A 6.6(14)
C42A C43A C44A C45A 0.5(10)
C48A C43A C44A C45A 178.6(9)
Ir2 C43A C44A C45A -57.7(6)
C42A C43A C44A C49A -178.1(10)
C48A C43A C44A C49A 0.0(16)
Ir2 C43A C44A C49A 123.7(11)
C42A C43A C44A Ir2 58.3(6)
C48A C43A C44A Ir2 -123.7(9)
C45A Ir2 C44A C43A -117.8(8)
C41A Ir2 C44A C43A -77.9(6)
C45 Ir2 C44A C43A -108.4(6)
C41 Ir2 C44A C43A -65.8(5)
C42A Ir2 C44A C43A -34.5(5)
C42 Ir2 C44A C43A -25.5(4)
C43 Ir2 C44A C43A 5.6(9)
C44 Ir2 C44A C43A -141.6(10)
Br4 Ir2 C44A C43A 63.5(5)
Zr2 Ir2 C44A C43A 133.2(5)
C41A Ir2 C44A C45A 39.9(6)
C45 Ir2 C44A C45A 9.4(5)
C41 Ir2 C44A C45A 52.0(6)
C42A Ir2 C44A C45A 83.2(6)
C42 Ir2 C44A C45A 92.3(6)
C43 Ir2 C44A C45A 123.4(13)
C44 Ir2 C44A C45A -23.8(7)
C43A Ir2 C44A C45A 117.8(8)
Br4 Ir2 C44A C45A -178.7(5)
Zr2 Ir2 C44A C45A -109.0(6)
C45A Ir2 C44A C49A 116.6(13)
C41A Ir2 C44A C49A 156.5(12)
C45 Ir2 C44A C49A 126.0(12)
C41 Ir2 C44A C49A 168.6(12)
C42A Ir2 C44A C49A -160.1(12)
C42 Ir2 C44A C49A -151.1(12)
C43 Ir2 C44A C49A -120.0(17)
C44 Ir2 C44A C49A 92.8(14)
C43A Ir2 C44A C49A -125.6(13)
Br4 Ir2 C44A C49A -62.1(11)
Zr2 Ir2 C44A C49A 7.6(14)
C42A C41A C45A C44A 0.8(10)
C46A C41A C45A C44A -172.0(11)
Ir2 C41A C45A C44A 66.2(7)
C42A C41A C45A C50A 174.3(11)
C46A C41A C45A C50A 1.6(19)
Ir2 C41A C45A C50A -120.2(11)
C42A C41A C45A Ir2 -65.4(6)
C46A C41A C45A Ir2 121.8(12)
C43A C44A C45A C41A -0.8(11)
C49A C44A C45A C41A 177.8(10)
Ir2 C44A C45A C41A -64.6(7)
C43A C44A C45A C50A -173.8(12)
C49A C44A C45A C50A 4.9(18)
Ir2 C44A C45A C50A 122.5(13)
C43A C44A C45A Ir2 63.7(7)
C49A C44A C45A Ir2 -117.6(11)
C44A Ir2 C45A C41A 115.4(8)
C45 Ir2 C45A C41A -36.9(10)
C41 Ir2 C45A C41A 11.4(5)
C42A Ir2 C45A C41A 39.5(6)
C42 Ir2 C45A C41A 54.8(6)
C43 Ir2 C45A C41A 97.7(7)
C44 Ir2 C45A C41A 139.7(12)
C43A Ir2 C45A C41A 79.9(6)
Br4 Ir2 C45A C41A 117.8(7)
Zr2 Ir2 C45A C41A -119.4(6)
C41A Ir2 C45A C44A -115.4(8)
C45 Ir2 C45A C44A -152.3(15)
C41 Ir2 C45A C44A -104.0(7)
C42A Ir2 C45A C44A -75.9(6)
C42 Ir2 C45A C44A -60.6(6)
C43 Ir2 C45A C44A -17.7(4)
C44 Ir2 C45A C44A 24.3(7)
C43A Ir2 C45A C44A -35.5(5)
Br4 Ir2 C45A C44A 2.4(10)
Zr2 Ir2 C45A C44A 125.2(5)
C41A Ir2 C45A C50A 117.1(15)
C44A Ir2 C45A C50A -127.5(15)
C45 Ir2 C45A C50A 80.2(16)
C41 Ir2 C45A C50A 128.5(14)
C42A Ir2 C45A C50A 156.6(14)
C42 Ir2 C45A C50A 172.0(14)
C43 Ir2 C45A C50A -145.2(14)
C44 Ir2 C45A C50A -103.2(15)
C43A Ir2 C45A C50A -163.0(14)
Br4 Ir2 C45A C50A -125.1(11)
Zr2 Ir2 C45A C50A -2.2(15)
